data_7251688
loop_
_publ_author_name
'Vicatos, Alexios I.'
'Hoossen, Zakiena'
'Edmonds-Smith, Cesarina'
'Caira, Mino R.'

_publ_section_title
;
 Dimethylated \b-cyclodextrin inclusion complexes containing the guest
 steroid hormones progesterone and 17\b-estradiol: syntheses, crystal
 structures, thermal analyses and steroid solubility enhancements
;
_journal_issue 5
_journal_name_full CrystEngComm
_journal_page_first 1019
_journal_page_last 1029
_journal_paper_doi 10.1039/D5CE01106J
_journal_volume 28
_journal_year 2026
_chemical_absolute_configuration syn
_chemical_formula_moiety 'C56 H98 O35, C21 H30 O2, H2.2 O1.1'
_chemical_formula_sum 'C77 H130.2 O38.1'
_chemical_formula_weight 1665.60
_chemical_name_common
;
Di-methylated beta-CD progesterone clathrate hydrate
;
_chemical_name_systematic 'heptakis(2,6-di-O-methyl)-\b-cyclodextrin pregn-4-ene-3,20-dione clathrate hydrate'
_chemical_temperature_decomposition 450.45
_space_group_crystal_system monoclinic
_space_group_IT_number 4
_space_group_name_Hall 'P 2yb'
_space_group_name_H-M_alt 'P 1 21 1'
_atom_sites_solution_hydrogens geom
_atom_sites_solution_primary direct
_atom_sites_solution_secondary difmap
_audit_creation_method SHELXL-2018/1
_audit_update_record
;
2026-01-05 deposited with the CCDC.	2026-01-13 downloaded from the CCDC.
;
_cell_angle_alpha 90
_cell_angle_beta 101.616(2)
_cell_angle_gamma 90
_cell_formula_units_Z 2
_cell_length_a 15.469(2)
_cell_length_b 17.297(2)
_cell_length_c 16.518(2)
_cell_measurement_reflns_used 8055
_cell_measurement_temperature 100(2)
_cell_measurement_theta_max 21.37
_cell_measurement_theta_min 2.34
_cell_volume 4329.2(9)
_computing_cell_refinement 'Program SAINT, v8.34A, Bruker AXS'
_computing_data_collection 'Bruker 2013, APEX2, v2013.10-0.'
_computing_data_reduction 'Program SAINT, v8.34A, Bruker AXS'
_computing_molecular_graphics 'POV-Ray in interface X-Seed (LJ Barbour, 1999)'
_computing_publication_material 'PLATON (Spek, 1990)'
_computing_structure_refinement 'SHELXL-2019/2 (Sheldrick, 2019)'
_computing_structure_solution 'SHELXS-Version 2018/3 (Sheldrick, 2018)'
_diffrn_ambient_temperature 100(2)
_diffrn_detector_area_resol_mean n/a
_diffrn_measured_fraction_theta_full 1.000
_diffrn_measured_fraction_theta_max 0.998
_diffrn_measurement_device_type 'Bruker Apex II Duo diffractometer'
_diffrn_measurement_method 'phi- and omega-scans of 0.50 deg.'
_diffrn_radiation_type MoK\a
_diffrn_radiation_wavelength 0.71073
_diffrn_reflns_av_R_equivalents 0.0481
_diffrn_reflns_av_unetI/netI 0.0667
_diffrn_reflns_Laue_measured_fraction_full 1.000
_diffrn_reflns_Laue_measured_fraction_max 0.998
_diffrn_reflns_limit_h_max 18
_diffrn_reflns_limit_h_min -18
_diffrn_reflns_limit_k_max 20
_diffrn_reflns_limit_k_min -20
_diffrn_reflns_limit_l_max 19
_diffrn_reflns_limit_l_min -19
_diffrn_reflns_number 41485
_diffrn_reflns_point_group_measured_fraction_full 0.997
_diffrn_reflns_point_group_measured_fraction_max 0.994
_diffrn_reflns_theta_full 25.242
_diffrn_reflns_theta_max 25.345
_diffrn_reflns_theta_min 1.344
_diffrn_source 'sealed tube'
_exptl_absorpt_coefficient_mu 0.102
_exptl_absorpt_correction_T_max 0.992
_exptl_absorpt_correction_T_min 0.922
_exptl_absorpt_correction_type multi-scan
_exptl_absorpt_process_details '(SADABS-2012/1, Bruker AXS)'
_exptl_crystal_colour colourless
_exptl_crystal_density_diffrn 1.278
_exptl_crystal_density_meas ?
_exptl_crystal_density_method none
_exptl_crystal_description block
_exptl_crystal_F_000 1794
_exptl_crystal_recrystallization_method 'Incubation of aqueous solution of host and gueat at 60 deg C'
_exptl_crystal_size_max 0.220
_exptl_crystal_size_mid 0.100
_exptl_crystal_size_min 0.080
_refine_diff_density_max 0.650
_refine_diff_density_min -0.385
_refine_diff_density_rms 0.057
_refine_ls_abs_structure_details
;
 Flack x determined using 4122 quotients [(I+)-(I-)]/[(I+)+(I-)]
 (Parsons, Flack and Wagner, Acta Cryst. B69 (2013) 249-259).
;
_refine_ls_abs_structure_Flack 0.7(5)
_refine_ls_extinction_method none
_refine_ls_goodness_of_fit_ref 1.019
_refine_ls_hydrogen_treatment constr
_refine_ls_matrix_type full
_refine_ls_number_parameters 1043
_refine_ls_number_reflns 15751
_refine_ls_number_restraints 17
_refine_ls_restrained_S_all 1.022
_refine_ls_R_factor_all 0.0947
_refine_ls_R_factor_gt 0.0621
_refine_ls_shift/su_max 0.000
_refine_ls_shift/su_mean 0.000
_refine_ls_structure_factor_coef Fsqd
_refine_ls_weighting_details 'w=1/[\s^2^(Fo^2^)+(0.1052P)^2^+0.2452P] where P=(Fo^2^+2Fc^2^)/3'
_refine_ls_weighting_scheme calc
_refine_ls_wR_factor_gt 0.1555
_refine_ls_wR_factor_ref 0.1746
_reflns_Friedel_coverage 0.923
_reflns_Friedel_fraction_full 0.994
_reflns_Friedel_fraction_max 0.990
_reflns_number_gt 11155
_reflns_number_total 15751
_reflns_threshold_expression 'I > 2\s(I)'
_cod_data_source_file d5ce01106j2.cif
_cod_data_source_block DMBPRO
_cod_depositor_comments
;
The following automatic conversions were performed:

data name '_chemical_melting_point' was changed to
'_chemical_temperature_decomposition' since the value had been
'decomp at 450.45'. The value 'decomp at 450.45' was changed to
'450.45'.

data item '_exptl_crystal_density_meas' value 'not measured' was
changed to '?' -- the value is perceived as not measured.

Automatic conversion script
Id: cif_fix_values 8170 2020-07-09 18:12:32Z antanas 
;
_cod_original_cell_volume 4328.9(10)
_cod_original_sg_symbol_H-M 'P 21'
_cod_original_formula_sum 'C77 H130.20 O38.10'
_cod_database_code 7251688
_shelx_shelxl_version_number 2018/1
_shelx_space_group_comment
;
The symmetry employed for this shelxl refinement is uniquely defined
by the following loop, which should always be used as a source of
symmetry information in preference to the above space-group names.
They are only intended as comments.
;
_shelx_estimated_absorpt_t_min 0.978
_shelx_estimated_absorpt_t_max 0.992

loop_
_space_group_symop_operation_xyz
'x, y, z'
'-x, y+1/2, -z'

loop_
_atom_site_label
_atom_site_type_symbol
_atom_site_fract_x
_atom_site_fract_y
_atom_site_fract_z
_atom_site_U_iso_or_equiv
_atom_site_adp_type
_atom_site_occupancy
_atom_site_site_symmetry_order
_atom_site_calc_flag
_atom_site_refinement_flags_posn
_atom_site_refinement_flags_adp
_atom_site_refinement_flags_occupancy
_atom_site_disorder_assembly
_atom_site_disorder_group
O4A6 O 0.5413(2) 0.1592(2) 0.4594(2) 0.0313(9) Uani 1 1 d . . . . .
O5A5 O 1.0170(2) 0.0396(2) 0.5048(2) 0.0319(9) Uani 1 1 d . . . . .
O5A7 O 0.4190(2) 0.0859(2) 0.4756(2) 0.0326(9) Uani 1 1 d . . . . .
O6A7 O 0.3181(2) 0.0085(2) 0.5795(2) 0.0340(9) Uani 1 1 d . . . . .
O6A5 O 0.8966(3) -0.0154(2) 0.3586(2) 0.0386(10) Uani 1 1 d . . . . .
O4A5 O 0.8089(2) 0.1452(2) 0.4304(2) 0.0343(9) Uani 1 1 d . . . . .
O4A7 O 0.4481(2) 0.1450(2) 0.6948(2) 0.0306(8) Uani 1 1 d . . . . .
O4A4 O 1.0389(2) 0.1024(2) 0.6322(2) 0.0307(9) Uani 1 1 d . . . . .
O4A3 O 1.0539(2) 0.0512(3) 0.8985(2) 0.0383(10) Uani 1 1 d . . . . .
O3A7 O 0.3973(3) 0.2864(2) 0.6067(3) 0.0380(9) Uani 1 1 d . . . . .
H3A7 H 0.397435 0.278393 0.656844 0.046 Uiso 1 1 calc R U . . .
O5A6 O 0.7001(2) 0.0692(2) 0.3486(2) 0.0387(10) Uani 1 1 d . . . . .
O5A1 O 0.3798(3) 0.0667(3) 0.7783(3) 0.0479(11) Uani 1 1 d . . . . .
O3A5 O 0.9358(3) 0.2649(2) 0.4469(3) 0.0464(11) Uani 1 1 d . . . . .
H3A5 H 0.885979 0.264177 0.415145 0.056 Uiso 1 1 calc R U . . .
O5A4 O 1.1043(2) -0.0316(2) 0.8067(2) 0.0390(10) Uani 1 1 d . . . . .
O4A2 O 0.8424(3) 0.0266(3) 1.0406(3) 0.0460(11) Uani 1 1 d . . . . .
O2A5 O 1.0944(3) 0.2368(2) 0.5624(3) 0.0421(10) Uani 1 1 d . . . . .
O2A7 O 0.4447(3) 0.2929(2) 0.4455(3) 0.0387(10) Uani 1 1 d . . . . .
O6A4 O 0.9633(3) -0.1163(3) 0.7159(3) 0.0542(12) Uani 1 1 d . . . . .
O3A4 O 1.1727(3) 0.1849(3) 0.7357(3) 0.0538(12) Uani 1 1 d . . . . .
H3A4 H 1.156018 0.188063 0.684134 0.065 Uiso 1 1 calc R U . . .
O5A3 O 0.9590(3) -0.0605(3) 1.0501(3) 0.0458(11) Uani 1 1 d . . . . .
C3A7 C 0.4404(4) 0.2244(3) 0.5749(4) 0.0321(13) Uani 1 1 d . . . . .
H1 H 0.505789 0.231107 0.591352 0.038 Uiso 1 1 calc R U . . .
O2A3 O 0.9478(3) 0.1293(3) 1.1418(3) 0.0475(11) Uani 1 1 d . . . . .
O3A6 O 0.5828(3) 0.2836(3) 0.3559(3) 0.0464(11) Uani 1 1 d . . . . .
H3A6 H 0.542322 0.286489 0.382855 0.056 Uiso 1 1 calc R U . . .
C5A6 C 0.6430(4) 0.0745(4) 0.4083(4) 0.0353(13) Uani 1 1 d . . . . .
H5A6 H 0.680118 0.076985 0.465308 0.042 Uiso 1 1 calc R U . . .
O2A6 O 0.7594(3) 0.2723(3) 0.3296(2) 0.0478(11) Uani 1 1 d D . . . .
O6A3 O 1.0891(3) -0.1344(3) 0.9785(3) 0.0480(11) Uani 1 1 d . . . . .
C4A5 C 0.9018(3) 0.1286(3) 0.4427(3) 0.0293(12) Uani 1 1 d . . . . .
H4A5 H 0.919627 0.125790 0.387829 0.035 Uiso 1 1 calc R U . . .
C4A6 C 0.5869(4) 0.1477(3) 0.3919(3) 0.0316(12) Uani 1 1 d . . . . .
H4A6 H 0.542362 0.141127 0.339292 0.038 Uiso 1 1 calc R U . . .
O6A6 O 0.5317(3) 0.0014(3) 0.3199(3) 0.0614(14) Uani 1 1 d . . . . .
C8 C 0.7816(3) 0.3131(3) 0.7794(3) 0.0266(12) Uani 1 1 d . . . . .
H8 H 0.846400 0.305672 0.799894 0.032 Uiso 1 1 calc R U . . .
O2A1 O 0.4185(3) 0.2737(3) 0.7785(3) 0.0541(12) Uani 1 1 d . . . . .
C2A7 C 0.4125(4) 0.2248(3) 0.4799(4) 0.0348(13) Uani 1 1 d . . . . .
H2A7 H 0.346586 0.224097 0.464341 0.042 Uiso 1 1 calc R U . . .
O2A4 O 1.2051(3) 0.1479(3) 0.9032(3) 0.0615(14) Uani 1 1 d . . . . .
C5A7 C 0.4480(4) 0.0778(3) 0.5649(3) 0.0304(12) Uani 1 1 d . . . . .
H5A7 H 0.513902 0.076594 0.579559 0.037 Uiso 1 1 calc R U . . .
C14 C 0.7366(3) 0.2340(3) 0.7750(3) 0.0269(12) Uani 1 1 d . . . . .
H14 H 0.672081 0.242962 0.754171 0.032 Uiso 1 1 calc R U . . .
O3A2 O 0.7704(3) 0.1141(4) 1.1577(3) 0.0778(19) Uani 1 1 d . . . . .
H3A2 H 0.824407 0.110580 1.156993 0.093 Uiso 1 1 calc R U . . .
O4A1 O 0.5706(3) 0.0738(3) 0.9523(3) 0.0518(12) Uani 1 1 d . . . . .
O3A3 O 1.0697(3) 0.1559(3) 1.0339(3) 0.0489(11) Uani 1 1 d . . . . .
H3A3 H 1.100441 0.154728 0.997340 0.059 Uiso 1 1 calc R U . . .
C5A5 C 0.9225(3) 0.0513(3) 0.4882(3) 0.0320(13) Uani 1 1 d . . . . .
H5A5 H 0.902132 0.053870 0.541880 0.038 Uiso 1 1 calc R U . . .
C3A4 C 1.1239(4) 0.1260(4) 0.7666(4) 0.0372(14) Uani 1 1 d . . . . .
H2 H 1.070531 0.149720 0.782030 0.045 Uiso 1 1 calc R U . . .
C1A5 C 1.0641(3) 0.0981(3) 0.5544(3) 0.0286(12) Uani 1 1 d . . . . .
H1A5 H 1.128523 0.086064 0.563609 0.034 Uiso 1 1 calc R U . . .
C2A3 C 0.9875(4) 0.0694(4) 1.1029(4) 0.0416(15) Uani 1 1 d . . . . .
H2A3 H 1.044037 0.053108 1.139692 0.050 Uiso 1 1 calc R U . . .
O1 O 0.7632(3) 0.6701(3) 0.6635(3) 0.0517(12) Uani 1 1 d . . . . .
C4A7 C 0.4136(3) 0.1471(3) 0.6066(3) 0.0279(12) Uani 1 1 d . . . . .
H4A7 H 0.347768 0.144419 0.596580 0.034 Uiso 1 1 calc R U . . .
C7A5 C 1.1810(4) 0.2491(4) 0.5491(4) 0.0390(14) Uani 1 1 d . . . . .
H7A1 H 1.215778 0.201850 0.562485 0.059 Uiso 1 1 calc R U . . .
H7A2 H 1.208704 0.291426 0.584516 0.059 Uiso 1 1 calc R U . . .
H7A3 H 1.178267 0.262673 0.491022 0.059 Uiso 1 1 calc R U . . .
C7 C 0.7473(4) 0.3672(3) 0.8386(3) 0.0322(13) Uani 1 1 d . . . . .
H7A H 0.682628 0.373156 0.820427 0.039 Uiso 1 1 calc R U . . .
H7B H 0.759006 0.344185 0.894576 0.039 Uiso 1 1 calc R U . . .
C18 C 0.8675(4) 0.1606(3) 0.7377(4) 0.0351(13) Uani 1 1 d . . . . .
H18A H 0.883664 0.124173 0.697800 0.053 Uiso 1 1 calc R U . . .
H18B H 0.881453 0.137834 0.793186 0.053 Uiso 1 1 calc R U . . .
H18C H 0.900677 0.208728 0.737107 0.053 Uiso 1 1 calc R U . . .
C6A5 C 0.8812(4) -0.0173(4) 0.4406(4) 0.0367(14) Uani 1 1 d . . . . .
H6A1 H 0.906344 -0.065276 0.468404 0.044 Uiso 1 1 calc R U . . .
H6A2 H 0.816843 -0.017319 0.439003 0.044 Uiso 1 1 calc R U . . .
C1A6 C 0.7564(4) 0.1339(4) 0.3505(3) 0.0359(14) Uani 1 1 d . . . . .
H1A6 H 0.796006 0.125299 0.310416 0.043 Uiso 1 1 calc R U . . .
C10 C 0.8141(3) 0.4300(3) 0.6924(3) 0.0313(13) Uani 1 1 d . . . . .
C15 C 0.7456(4) 0.1875(3) 0.8559(4) 0.0338(13) Uani 1 1 d . . . . .
H15A H 0.702982 0.205684 0.889111 0.041 Uiso 1 1 calc R U . . .
H15B H 0.806091 0.191449 0.889520 0.041 Uiso 1 1 calc R U . . .
C2A5 C 1.0480(4) 0.1772(3) 0.5126(4) 0.0326(13) Uani 1 1 d . . . . .
H2A5 H 1.069971 0.175202 0.459700 0.039 Uiso 1 1 calc R U . . .
C6A7 C 0.4114(4) 0.0023(3) 0.5884(4) 0.0342(13) Uani 1 1 d . . . . .
H6A3 H 0.425766 -0.039591 0.552469 0.041 Uiso 1 1 calc R U . . .
H6A4 H 0.438373 -0.010643 0.646392 0.041 Uiso 1 1 calc R U . . .
C5 C 0.7879(4) 0.4812(3) 0.7574(4) 0.0357(14) Uani 1 1 d . . . . .
C19 C 0.9156(4) 0.4207(4) 0.7123(4) 0.0397(15) Uani 1 1 d . . . . .
H19A H 0.943443 0.471806 0.716505 0.060 Uiso 1 1 calc R U . . .
H19B H 0.934197 0.391138 0.668078 0.060 Uiso 1 1 calc R U . . .
H19C H 0.933571 0.393134 0.764823 0.060 Uiso 1 1 calc R U . . .
C5A4 C 1.0452(4) 0.0005(3) 0.7360(3) 0.0320(12) Uani 1 1 d . . . . .
H5A4 H 0.993009 0.023278 0.754569 0.038 Uiso 1 1 calc R U . . .
C4A2 C 0.7609(5) 0.0054(5) 1.0652(4) 0.059(2) Uani 1 1 d . . . . .
H4A2 H 0.773640 -0.028176 1.115451 0.071 Uiso 1 1 calc R U . . .
O5A2 O 0.6139(3) -0.0452(4) 1.0131(3) 0.0714(16) Uani 1 1 d . . . . .
C1A7 C 0.4482(3) 0.1546(3) 0.4430(4) 0.0316(12) Uani 1 1 d . . . . .
H1A7 H 0.426082 0.155099 0.381819 0.038 Uiso 1 1 calc R U . . .
C3A5 C 0.9491(4) 0.1948(3) 0.4918(4) 0.0322(13) Uani 1 1 d . . . . .
H3 H 0.926795 0.200654 0.544251 0.039 Uiso 1 1 calc R U . . .
C4A3 C 1.0397(4) 0.0259(4) 0.9779(3) 0.0354(14) Uani 1 1 d . . . . .
H4A3 H 1.097202 0.008802 1.012356 0.043 Uiso 1 1 calc R U . . .
C11 C 0.7872(4) 0.2942(3) 0.6266(3) 0.0331(13) Uani 1 1 d . . . . .
H11A H 0.851939 0.287521 0.634577 0.040 Uiso 1 1 calc R U . . .
H11B H 0.766380 0.317772 0.571502 0.040 Uiso 1 1 calc R U . . .
O2A2 O 0.5882(3) 0.1433(5) 1.1066(3) 0.083(2) Uani 1 1 d D . . . .
C3A6 C 0.6398(3) 0.2200(3) 0.3861(4) 0.0331(13) Uani 1 1 d . . . . .
H5 H 0.674957 0.233067 0.442096 0.040 Uiso 1 1 calc R U . . .
C1A1 C 0.3852(4) 0.1421(4) 0.7459(4) 0.0379(14) Uani 1 1 d . . . . .
H1A1 H 0.326231 0.156147 0.711949 0.046 Uiso 1 1 calc R U . . .
C1 C 0.7849(4) 0.4668(3) 0.6060(4) 0.0380(14) Uani 1 1 d . . . . .
H1B H 0.814026 0.439134 0.566396 0.046 Uiso 1 1 calc R U . . .
H1C H 0.720389 0.460043 0.587660 0.046 Uiso 1 1 calc R U . . .
C8A7 C 0.2818(4) -0.0599(4) 0.6084(4) 0.0436(15) Uani 1 1 d . . . . .
H8A1 H 0.303496 -0.105438 0.583374 0.065 Uiso 1 1 calc R U . . .
H8A2 H 0.217289 -0.058017 0.592956 0.065 Uiso 1 1 calc R U . . .
H8A3 H 0.299885 -0.062949 0.668695 0.065 Uiso 1 1 calc R U . . .
C3A3 C 1.0056(4) 0.0955(3) 1.0191(4) 0.0363(14) Uani 1 1 d . . . . .
H6 H 0.949893 0.115111 0.983409 0.044 Uiso 1 1 calc R U . . .
C4A4 C 1.0944(4) 0.0647(4) 0.7009(3) 0.0332(13) Uani 1 1 d . . . . .
H4A4 H 1.147160 0.042587 0.682861 0.040 Uiso 1 1 calc R U . . .
C3A2 C 0.7209(4) 0.0815(6) 1.0853(4) 0.062(2) Uani 1 1 d . . . . .
H7 H 0.720408 0.118264 1.038487 0.074 Uiso 1 1 calc R U . . .
C12 C 0.7440(4) 0.2140(3) 0.6280(4) 0.0344(13) Uani 1 1 d . . . . .
H12A H 0.679151 0.219160 0.611180 0.041 Uiso 1 1 calc R U . . .
H12B H 0.764515 0.179614 0.587777 0.041 Uiso 1 1 calc R U . . .
C4A1 C 0.4860(4) 0.0927(4) 0.9034(4) 0.0468(17) Uani 1 1 d . . . . .
H4A1 H 0.440255 0.089301 0.938197 0.056 Uiso 1 1 calc R U . . .
C2 C 0.8070(4) 0.5534(4) 0.6040(4) 0.0409(15) Uani 1 1 d . . . . .
H2A H 0.871714 0.559366 0.610292 0.049 Uiso 1 1 calc R U . . .
H2B H 0.779062 0.574696 0.549364 0.049 Uiso 1 1 calc R U . . .
C13 C 0.7672(3) 0.1778(3) 0.7142(3) 0.0274(12) Uani 1 1 d . . . . .
C17 C 0.7144(4) 0.1048(3) 0.7301(4) 0.0378(14) Uani 1 1 d . . . . .
H17 H 0.650819 0.115737 0.706586 0.045 Uiso 1 1 calc R U . . .
C2A1 C 0.4096(4) 0.2011(4) 0.8154(4) 0.0482(17) Uani 1 1 d . . . . .
H2A1 H 0.360294 0.204272 0.846243 0.058 Uiso 1 1 calc R U . . .
C16 C 0.7247(4) 0.1036(3) 0.8254(4) 0.0390(14) Uani 1 1 d . . . . .
H16A H 0.669450 0.085475 0.840801 0.047 Uiso 1 1 calc R U . . .
H16B H 0.773213 0.068464 0.850514 0.047 Uiso 1 1 calc R U . . .
C5A3 C 0.9741(4) -0.0408(4) 0.9694(4) 0.0421(15) Uani 1 1 d . . . . .
H5A3 H 0.917071 -0.023724 0.933935 0.051 Uiso 1 1 calc R U . . .
C4 C 0.7684(4) 0.5571(4) 0.7453(4) 0.0389(14) Uani 1 1 d . . . . .
H4 H 0.748003 0.584393 0.787704 0.047 Uiso 1 1 calc R U . . .
C3 C 0.7769(4) 0.5998(4) 0.6704(4) 0.0387(14) Uani 1 1 d . . . . .
C6A4 C 1.0145(5) -0.0649(4) 0.6776(4) 0.0443(15) Uani 1 1 d . . . . .
H6A5 H 0.978439 -0.044650 0.625574 0.053 Uiso 1 1 calc R U . . .
H6A6 H 1.065905 -0.092525 0.664345 0.053 Uiso 1 1 calc R U . . .
C9 C 0.7671(4) 0.3498(3) 0.6929(3) 0.0291(12) Uani 1 1 d . . . . .
H9 H 0.702464 0.360884 0.677233 0.035 Uiso 1 1 calc R U . . .
C5A2 C 0.7008(5) -0.0375(5) 0.9939(5) 0.061(2) Uani 1 1 d . . . . .
H5A2 H 0.695110 -0.004852 0.943130 0.074 Uiso 1 1 calc R U . . .
C2A4 C 1.1804(4) 0.0890(4) 0.8434(4) 0.0463(16) Uani 1 1 d . . . . .
H2A4 H 1.235040 0.067501 0.828207 0.056 Uiso 1 1 calc R U . . .
C8A4 C 0.9123(5) -0.1683(4) 0.6572(5) 0.0586(19) Uani 1 1 d . . . . .
H8A4 H 0.867600 -0.138965 0.618821 0.088 Uiso 1 1 calc R U . . .
H8A5 H 0.883136 -0.206410 0.686525 0.088 Uiso 1 1 calc R U . . .
H8A6 H 0.951261 -0.194884 0.626322 0.088 Uiso 1 1 calc R U . . .
C3A1 C 0.4936(5) 0.1763(4) 0.8753(4) 0.0480(17) Uani 1 1 d . . . . .
H3A1 H 0.544466 0.180128 0.846505 0.058 Uiso 1 1 calc R U . . .
C1A4 C 1.1290(4) 0.0227(4) 0.8719(4) 0.0407(15) Uani 1 1 d . . . . .
H1A4 H 1.167955 -0.003819 0.919472 0.049 Uiso 1 1 calc R U . . .
C2A6 C 0.7027(4) 0.2073(4) 0.3264(4) 0.0383(14) Uani 1 1 d . . . . .
H2A6 H 0.667400 0.201518 0.268932 0.046 Uiso 1 1 calc R U . . .
O3A1 O 0.5093(4) 0.2275(4) 0.9454(3) 0.0858(18) Uani 1 1 d . . . . .
H3A8 H 0.532745 0.202679 0.987890 0.103 Uiso 1 1 calc R U . . .
C6 C 0.7903(5) 0.4455(4) 0.8421(4) 0.0419(15) Uani 1 1 d . . . . .
H6A H 0.852522 0.440717 0.871285 0.050 Uiso 1 1 calc R U . . .
H6B H 0.760161 0.480758 0.874651 0.050 Uiso 1 1 calc R U . . .
C20 C 0.7381(5) 0.0311(4) 0.6886(4) 0.0483(17) Uani 1 1 d D . . . .
C7A7 C 0.3777(5) 0.3479(4) 0.4160(5) 0.0555(19) Uani 1 1 d . . . . .
H7A4 H 0.330613 0.323341 0.375635 0.083 Uiso 1 1 calc R U . . .
H7A5 H 0.402841 0.390846 0.389587 0.083 Uiso 1 1 calc R U . . .
H7A6 H 0.353436 0.367637 0.462383 0.083 Uiso 1 1 calc R U . . .
C8A3 C 1.1246(5) -0.1975(4) 0.9398(4) 0.059(2) Uani 1 1 d . . . . .
H8A7 H 1.085422 -0.242337 0.937307 0.088 Uiso 1 1 calc R U . . .
H8A8 H 1.183128 -0.210797 0.971955 0.088 Uiso 1 1 calc R U . . .
H8A9 H 1.129646 -0.182689 0.883680 0.088 Uiso 1 1 calc R U . . .
C1A2 C 0.5728(5) 0.0266(6) 1.0233(4) 0.066(2) Uani 1 1 d . . . . .
H1A2 H 0.511371 0.017586 1.031761 0.079 Uiso 1 1 calc R U . . .
C6A6 C 0.5885(4) 0.0016(4) 0.3995(4) 0.0425(15) Uani 1 1 d . . . . .
H6A7 H 0.627540 -0.044206 0.405663 0.051 Uiso 1 1 calc R U . . .
H6A8 H 0.552939 -0.000351 0.443113 0.051 Uiso 1 1 calc R U . . .
C5A1 C 0.4617(4) 0.0388(3) 0.8297(4) 0.0480(16) Uani 1 1 d D . . . .
H5A1 H 0.510197 0.033190 0.798236 0.058 Uiso 1 1 calc R U . A 3
C7A3 C 1.0076(6) 0.1667(5) 1.2065(5) 0.069(2) Uani 1 1 d . . . . .
H7A7 H 1.037042 0.127995 1.245939 0.104 Uiso 1 1 calc R U . . .
H7A8 H 0.975096 0.202929 1.234986 0.104 Uiso 1 1 calc R U . . .
H7A9 H 1.051822 0.195067 1.183380 0.104 Uiso 1 1 calc R U . . .
C7A6 C 0.7791(7) 0.2946(6) 0.2548(5) 0.082(3) Uani 1 1 d D . . . .
H7AX H 0.813170 0.253730 0.234501 0.123 Uiso 1 1 calc R U . . .
H7AY H 0.813935 0.342357 0.262448 0.123 Uiso 1 1 calc R U . . .
H7AZ H 0.724240 0.303548 0.214459 0.123 Uiso 1 1 calc R U . . .
C2A2 C 0.6261(5) 0.0703(6) 1.0973(4) 0.069(2) Uani 1 1 d . . . . .
H2A2 H 0.627185 0.039206 1.148540 0.083 Uiso 1 1 calc R U . . .
C6A3 C 1.0042(5) -0.1137(4) 0.9335(4) 0.0492(17) Uani 1 1 d . . . . .
H6A9 H 0.961901 -0.156018 0.936522 0.059 Uiso 1 1 calc R U . . .
H6AX H 1.006510 -0.105328 0.874630 0.059 Uiso 1 1 calc R U . . .
O6A2 O 0.6905(5) -0.1384(4) 0.8904(4) 0.099(2) Uani 1 1 d D . . . .
C1A3 C 0.9229(4) 0.0008(4) 1.0889(4) 0.0464(16) Uani 1 1 d . . . . .
H1A3 H 0.912368 -0.017333 1.143640 0.056 Uiso 1 1 calc R U . . .
C8A6 C 0.4620(5) -0.0532(5) 0.3151(7) 0.080(3) Uani 1 1 d . . . . .
H8AX H 0.486814 -0.105287 0.324523 0.120 Uiso 1 1 calc R U . . .
H8AY H 0.423663 -0.050633 0.260119 0.120 Uiso 1 1 calc R U . . .
H8AZ H 0.427552 -0.041141 0.357162 0.120 Uiso 1 1 calc R U . . .
C8A5 C 0.8554(5) -0.0789(4) 0.3115(4) 0.0453(16) Uani 1 1 d . . . . .
H8AA H 0.875860 -0.127299 0.339779 0.068 Uiso 1 1 calc R U . . .
H8AB H 0.870792 -0.078335 0.256748 0.068 Uiso 1 1 calc R U . . .
H8AC H 0.791259 -0.074781 0.305395 0.068 Uiso 1 1 calc R U . . .
C7A4 C 1.2650(5) 0.1222(6) 0.9763(4) 0.073(3) Uani 1 1 d . . . . .
H7AA H 1.231663 0.108596 1.018798 0.109 Uiso 1 1 calc R U . . .
H7AB H 1.306759 0.163772 0.996859 0.109 Uiso 1 1 calc R U . . .
H7AC H 1.297436 0.076833 0.963080 0.109 Uiso 1 1 calc R U . . .
C6A2 C 0.7301(6) -0.1174(5) 0.9733(6) 0.075(2) Uani 1 1 d . . . . .
H6AY H 0.795142 -0.118282 0.980007 0.090 Uiso 1 1 calc R U . . .
H6AZ H 0.713295 -0.155496 1.012054 0.090 Uiso 1 1 calc R U . . .
C6A1 C 0.4360(12) -0.0372(5) 0.8630(11) 0.055(2) Uiso 0.454(14) 1 d D . P B 3
H6AA H 0.406037 -0.069525 0.816159 0.067 Uiso 0.454(14) 1 calc R U P B 3
H6AB H 0.490209 -0.064735 0.890205 0.067 Uiso 0.454(14) 1 calc R U P B 3
C21 C 0.7680(6) -0.0366(4) 0.7391(5) 0.070(2) Uani 1 1 d . . . . .
H21A H 0.781004 -0.078632 0.703562 0.104 Uiso 1 1 calc R U . . .
H21B H 0.721679 -0.053152 0.767964 0.104 Uiso 1 1 calc R U . . .
H21C H 0.821459 -0.023586 0.779653 0.104 Uiso 1 1 calc R U . . .
C7A1 C 0.3919(8) 0.3399(5) 0.8197(6) 0.089(3) Uani 1 1 d . . . . .
H7AG H 0.331256 0.332599 0.827511 0.134 Uiso 1 1 calc R U . . .
H7AH H 0.394814 0.386144 0.786169 0.134 Uiso 1 1 calc R U . . .
H7AI H 0.431428 0.346072 0.873684 0.134 Uiso 1 1 calc R U . . .
O1W O 1.0045(6) 0.2654(5) 0.9120(6) 0.068(4) Uiso 0.616(19) 1 d . . . . .
O2W O 1.1558(6) 0.3070(5) 0.8544(6) 0.055(4) Uiso 0.509(18) 1 d . . . . .
O2A O 0.7582(10) 0.0273(6) 0.6202(6) 0.0556(19) Uiso 0.482(12) 1 d D . P C 1
O2B O 0.7078(9) 0.0274(5) 0.6113(5) 0.0556(19) Uiso 0.518(12) 1 d D . P C 2
O6A1 O 0.3791(8) -0.0289(7) 0.9208(8) 0.0548(18) Uiso 0.454(14) 1 d D . P B 3
O6B1 O 0.3952(7) -0.0557(6) 0.9011(7) 0.0548(18) Uiso 0.546(14) 1 d D . P B 4
C8A1 C 0.3641(16) -0.1021(9) 0.9558(13) 0.090(4) Uiso 0.454(14) 1 d D . P B 3
H8AD H 0.325035 -0.095226 0.995198 0.135 Uiso 0.454(14) 1 calc R U P B 3
H8AE H 0.336471 -0.137440 0.911781 0.135 Uiso 0.454(14) 1 calc R U P B 3
H8AF H 0.420517 -0.123778 0.984537 0.135 Uiso 0.454(14) 1 calc R U P B 3
C8B1 C 0.4014(14) -0.1299(8) 0.9399(11) 0.090(4) Uiso 0.546(14) 1 d D . P B 4
H8B1 H 0.357989 -0.133479 0.975576 0.135 Uiso 0.546(14) 1 calc R U P B 4
H8B2 H 0.389599 -0.170281 0.897507 0.135 Uiso 0.546(14) 1 calc R U P B 4
H8B3 H 0.460862 -0.136866 0.973308 0.135 Uiso 0.546(14) 1 calc R U P B 4
C7A2 C 0.5114(7) 0.1639(13) 1.1376(10) 0.048(2) Uiso 0.451(19) 1 d D . P D 5
H7AD H 0.503993 0.220179 1.135390 0.071 Uiso 0.451(19) 1 calc R U P D 5
H7AE H 0.459363 0.139345 1.103616 0.071 Uiso 0.451(19) 1 calc R U P D 5
H7AF H 0.518113 0.146273 1.194882 0.071 Uiso 0.451(19) 1 calc R U P D 5
C7B2 C 0.5147(7) 0.1253(11) 1.1442(8) 0.048(2) Uiso 0.549(19) 1 d D . P D 4
H7B1 H 0.483956 0.173088 1.153153 0.071 Uiso 0.549(19) 1 calc R U P D 4
H7B2 H 0.474016 0.090891 1.107747 0.071 Uiso 0.549(19) 1 calc R U P D 4
H7B3 H 0.536020 0.099586 1.197344 0.071 Uiso 0.549(19) 1 calc R U P D 4
C8A2 C 0.730(2) -0.2059(9) 0.8623(11) 0.106(5) Uiso 0.76(5) 1 d D . P E 5
H8AG H 0.700077 -0.217560 0.805344 0.159 Uiso 0.76(5) 1 calc R U P E 5
H8AH H 0.792448 -0.196389 0.864185 0.159 Uiso 0.76(5) 1 calc R U P E 5
H8AI H 0.722982 -0.249751 0.898032 0.159 Uiso 0.76(5) 1 calc R U P E 5
C8B2 C 0.685(6) -0.2139(13) 0.854(3) 0.106(5) Uiso 0.24(5) 1 d D . P E 6
H8B4 H 0.653995 -0.210771 0.796497 0.159 Uiso 0.24(5) 1 calc R U P E 6
H8B5 H 0.744167 -0.234604 0.857342 0.159 Uiso 0.24(5) 1 calc R U P E 6
H8B6 H 0.651794 -0.247970 0.884770 0.159 Uiso 0.24(5) 1 calc R U P E 6
C6B1 C 0.4562(11) -0.0464(4) 0.8485(10) 0.055(2) Uiso 0.546(14) 1 d D . P B 4
H6B1 H 0.436396 -0.075841 0.796661 0.067 Uiso 0.546(14) 1 calc R U P B 4
H6B2 H 0.514965 -0.066009 0.875946 0.067 Uiso 0.546(14) 1 calc R U P B 4

loop_
_atom_site_aniso_label
_atom_site_aniso_U_11
_atom_site_aniso_U_22
_atom_site_aniso_U_33
_atom_site_aniso_U_23
_atom_site_aniso_U_13
_atom_site_aniso_U_12
O4A6 0.0203(18) 0.049(2) 0.025(2) -0.0001(17) 0.0052(16) -0.0011(16)
O5A5 0.029(2) 0.036(2) 0.032(2) -0.0011(17) 0.0085(17) 0.0043(16)
O5A7 0.0242(19) 0.046(2) 0.028(2) -0.0038(18) 0.0059(16) -0.0024(17)
O6A7 0.028(2) 0.036(2) 0.040(2) 0.0009(18) 0.0108(18) -0.0034(17)
O6A5 0.042(2) 0.048(2) 0.027(2) -0.0061(18) 0.0091(18) -0.0104(19)
O4A5 0.0205(18) 0.061(2) 0.023(2) -0.0039(18) 0.0070(16) 0.0019(18)
O4A7 0.0221(18) 0.044(2) 0.027(2) -0.0009(17) 0.0075(16) -0.0008(17)
O4A4 0.0218(18) 0.046(2) 0.025(2) 0.0011(17) 0.0055(16) 0.0062(16)
O4A3 0.023(2) 0.067(3) 0.027(2) 0.010(2) 0.0085(17) 0.0055(19)
O3A7 0.037(2) 0.041(2) 0.038(2) -0.0048(19) 0.0141(19) 0.0010(18)
O5A6 0.029(2) 0.060(3) 0.028(2) -0.0095(19) 0.0075(17) -0.0019(19)
O5A1 0.035(2) 0.069(3) 0.037(3) 0.010(2) 0.0015(19) -0.013(2)
O3A5 0.050(3) 0.043(2) 0.043(3) 0.008(2) 0.001(2) 0.002(2)
O5A4 0.030(2) 0.054(2) 0.033(2) 0.0063(19) 0.0042(18) 0.0105(19)
O4A2 0.031(2) 0.078(3) 0.031(2) 0.024(2) 0.0120(19) 0.006(2)
O2A5 0.027(2) 0.055(3) 0.046(3) -0.015(2) 0.0111(19) -0.0141(19)
O2A7 0.030(2) 0.043(2) 0.045(2) 0.0098(19) 0.0106(19) 0.0038(18)
O6A4 0.062(3) 0.049(3) 0.046(3) 0.006(2) -0.001(2) -0.014(2)
O3A4 0.047(3) 0.080(3) 0.037(3) -0.008(2) 0.016(2) -0.028(2)
O5A3 0.047(3) 0.055(3) 0.039(3) 0.014(2) 0.018(2) 0.006(2)
C3A7 0.022(3) 0.041(3) 0.034(3) -0.009(3) 0.006(2) 0.000(2)
O2A3 0.044(2) 0.070(3) 0.027(2) 0.002(2) 0.004(2) 0.023(2)
O3A6 0.033(2) 0.051(2) 0.057(3) 0.013(2) 0.014(2) 0.003(2)
C5A6 0.027(3) 0.054(4) 0.025(3) -0.002(3) 0.007(2) 0.003(3)
O2A6 0.038(2) 0.075(3) 0.032(2) 0.013(2) 0.0102(19) -0.015(2)
O6A3 0.053(3) 0.055(3) 0.035(3) -0.009(2) 0.005(2) 0.008(2)
C4A5 0.021(3) 0.043(3) 0.025(3) 0.003(2) 0.008(2) 0.003(2)
C4A6 0.026(3) 0.047(3) 0.022(3) 0.000(3) 0.005(2) 0.006(3)
O6A6 0.039(3) 0.064(3) 0.077(4) -0.021(3) 0.000(3) -0.015(2)
C8 0.019(3) 0.034(3) 0.025(3) 0.003(2) 0.000(2) 0.002(2)
O2A1 0.069(3) 0.054(3) 0.046(3) -0.011(2) 0.028(2) 0.008(2)
C2A7 0.026(3) 0.039(3) 0.038(4) -0.002(3) 0.006(3) -0.002(3)
O2A4 0.039(3) 0.103(4) 0.036(3) -0.017(3) -0.006(2) -0.011(3)
C5A7 0.026(3) 0.041(3) 0.025(3) -0.002(3) 0.006(2) 0.001(2)
C14 0.019(3) 0.036(3) 0.026(3) 0.005(2) 0.004(2) 0.001(2)
O3A2 0.036(3) 0.165(6) 0.029(3) -0.024(3) 0.000(2) 0.015(3)
O4A1 0.036(2) 0.092(3) 0.028(2) 0.015(2) 0.0081(19) -0.009(2)
O3A3 0.044(2) 0.060(3) 0.043(3) 0.003(2) 0.008(2) -0.005(2)
C5A5 0.023(3) 0.047(3) 0.028(3) 0.002(3) 0.010(2) 0.001(2)
C3A4 0.027(3) 0.055(4) 0.030(3) -0.004(3) 0.007(3) -0.013(3)
C1A5 0.019(3) 0.040(3) 0.027(3) 0.001(2) 0.007(2) 0.000(2)
C2A3 0.039(3) 0.058(4) 0.027(3) 0.007(3) 0.006(3) 0.016(3)
O1 0.048(3) 0.038(3) 0.060(3) 0.014(2) -0.010(2) -0.001(2)
C4A7 0.021(3) 0.039(3) 0.023(3) -0.001(2) 0.003(2) -0.001(2)
C7A5 0.025(3) 0.047(3) 0.046(4) 0.004(3) 0.009(3) -0.001(2)
C7 0.037(3) 0.036(3) 0.025(3) 0.008(2) 0.007(3) 0.004(2)
C18 0.033(3) 0.041(3) 0.035(3) 0.006(3) 0.013(3) 0.005(3)
C6A5 0.034(3) 0.050(4) 0.026(3) 0.000(3) 0.007(3) -0.007(3)
C1A6 0.027(3) 0.065(4) 0.017(3) -0.003(3) 0.005(2) 0.000(3)
C10 0.026(3) 0.040(3) 0.026(3) 0.011(2) 0.001(2) -0.005(2)
C15 0.035(3) 0.039(3) 0.031(3) 0.005(2) 0.014(3) 0.003(3)
C2A5 0.026(3) 0.043(3) 0.030(3) -0.003(3) 0.010(2) -0.006(2)
C6A7 0.028(3) 0.042(3) 0.033(3) -0.002(3) 0.007(3) 0.002(3)
C5 0.030(3) 0.042(3) 0.033(3) 0.007(3) 0.002(3) -0.006(3)
C19 0.028(3) 0.046(3) 0.042(4) 0.009(3) 0.001(3) -0.005(3)
C5A4 0.026(3) 0.043(3) 0.026(3) 0.004(3) 0.003(2) 0.005(2)
C4A2 0.043(4) 0.098(6) 0.043(4) 0.042(4) 0.026(3) 0.017(4)
O5A2 0.050(3) 0.102(4) 0.068(4) 0.041(3) 0.024(3) -0.011(3)
C1A7 0.021(3) 0.045(3) 0.029(3) 0.000(3) 0.005(2) -0.004(2)
C3A5 0.029(3) 0.042(3) 0.028(3) 0.004(2) 0.010(2) 0.003(2)
C4A3 0.031(3) 0.055(4) 0.020(3) 0.006(3) 0.004(2) 0.006(3)
C11 0.036(3) 0.043(3) 0.021(3) 0.009(3) 0.006(2) 0.000(3)
O2A2 0.041(3) 0.170(6) 0.041(3) -0.014(4) 0.016(2) 0.017(4)
C3A6 0.023(3) 0.046(3) 0.031(3) -0.001(3) 0.008(2) 0.003(3)
C1A1 0.030(3) 0.053(4) 0.033(3) 0.006(3) 0.013(3) -0.001(3)
C1 0.034(3) 0.049(4) 0.028(3) 0.014(3) 0.000(3) -0.004(3)
C8A7 0.045(4) 0.045(3) 0.042(4) 0.004(3) 0.012(3) -0.008(3)
C3A3 0.031(3) 0.046(3) 0.031(3) 0.006(3) 0.006(3) 0.003(3)
C4A4 0.023(3) 0.051(3) 0.026(3) 0.002(3) 0.005(2) 0.002(2)
C3A2 0.037(4) 0.131(7) 0.018(3) 0.004(4) 0.007(3) 0.010(4)
C12 0.028(3) 0.048(3) 0.026(3) 0.004(3) 0.002(2) -0.006(3)
C4A1 0.032(3) 0.082(5) 0.027(3) 0.002(3) 0.008(3) -0.005(3)
C2 0.031(3) 0.048(4) 0.041(4) 0.019(3) 0.000(3) -0.010(3)
C13 0.025(3) 0.035(3) 0.021(3) 0.002(2) 0.003(2) -0.001(2)
C17 0.041(3) 0.038(3) 0.036(3) 0.005(3) 0.012(3) -0.002(3)
C2A1 0.044(4) 0.071(5) 0.034(4) -0.005(3) 0.016(3) 0.004(3)
C16 0.039(3) 0.038(3) 0.044(4) 0.012(3) 0.019(3) 0.001(3)
C5A3 0.036(3) 0.059(4) 0.032(3) 0.008(3) 0.009(3) -0.004(3)
C4 0.037(3) 0.044(3) 0.034(3) 0.007(3) 0.003(3) -0.002(3)
C3 0.024(3) 0.045(4) 0.041(4) 0.008(3) -0.007(3) -0.002(3)
C6A4 0.054(4) 0.045(4) 0.034(4) 0.004(3) 0.008(3) -0.003(3)
C9 0.019(3) 0.040(3) 0.028(3) 0.005(2) 0.004(2) -0.002(2)
C5A2 0.048(4) 0.076(5) 0.063(5) 0.024(4) 0.021(4) -0.012(4)
C2A4 0.024(3) 0.079(5) 0.035(4) -0.011(3) 0.004(3) -0.009(3)
C8A4 0.055(5) 0.052(4) 0.066(5) -0.009(4) 0.006(4) -0.013(3)
C3A1 0.046(4) 0.067(4) 0.032(4) -0.019(3) 0.008(3) -0.005(3)
C1A4 0.025(3) 0.069(4) 0.027(3) -0.002(3) 0.003(3) 0.008(3)
C2A6 0.026(3) 0.068(4) 0.020(3) 0.003(3) 0.002(2) -0.003(3)
O3A1 0.112(5) 0.108(4) 0.036(3) -0.018(3) 0.011(3) 0.008(4)
C6 0.059(4) 0.040(3) 0.026(3) 0.002(3) 0.008(3) -0.002(3)
C20 0.070(5) 0.045(4) 0.033(4) -0.005(3) 0.015(3) -0.013(3)
C7A7 0.047(4) 0.049(4) 0.070(5) 0.017(4) 0.011(4) 0.011(3)
C8A3 0.080(6) 0.054(4) 0.043(4) -0.007(3) 0.014(4) 0.011(4)
C1A2 0.042(4) 0.121(7) 0.038(4) 0.028(4) 0.017(3) 0.001(4)
C6A6 0.035(3) 0.040(3) 0.054(4) -0.007(3) 0.013(3) 0.002(3)
C5A1 0.037(4) 0.062(4) 0.042(4) 0.007(3) 0.001(3) -0.006(3)
C7A3 0.070(5) 0.088(6) 0.047(5) -0.011(4) 0.003(4) 0.031(4)
C7A6 0.122(8) 0.089(6) 0.047(5) 0.010(4) 0.044(5) -0.021(6)
C2A2 0.040(4) 0.143(8) 0.027(4) 0.016(5) 0.013(3) 0.010(5)
C6A3 0.051(4) 0.054(4) 0.042(4) -0.001(3) 0.007(3) -0.012(3)
O6A2 0.108(5) 0.111(5) 0.077(5) -0.020(4) 0.017(4) -0.029(4)
C1A3 0.042(4) 0.068(4) 0.032(4) 0.023(3) 0.014(3) 0.010(3)
C8A6 0.033(4) 0.063(5) 0.139(9) -0.029(5) 0.005(5) -0.002(4)
C8A5 0.051(4) 0.050(4) 0.036(4) -0.009(3) 0.008(3) -0.014(3)
C7A4 0.040(4) 0.143(8) 0.034(4) 0.001(5) 0.004(3) -0.023(5)
C6A2 0.080(6) 0.074(6) 0.070(6) 0.010(5) 0.014(5) -0.017(5)
C21 0.094(6) 0.053(4) 0.054(5) -0.017(4) -0.002(4) 0.019(4)
C7A1 0.146(9) 0.071(6) 0.060(6) -0.016(5) 0.045(6) 0.030(6)

loop_
_atom_type_symbol
_atom_type_description
_atom_type_scat_dispersion_real
_atom_type_scat_dispersion_imag
_atom_type_scat_source
C C 0.0033 0.0016 'International Tables Vol C Tables 4.2.6.8 and 6.1.1.4'
H H 0.0000 0.0000 'International Tables Vol C Tables 4.2.6.8 and 6.1.1.4'
O O 0.0106 0.0060 'International Tables Vol C Tables 4.2.6.8 and 6.1.1.4'

loop_
_geom_angle_atom_site_label_1
_geom_angle_atom_site_label_2
_geom_angle_atom_site_label_3
_geom_angle
_geom_angle_site_symmetry_1
_geom_angle_site_symmetry_3
_geom_angle_publ_flag
C1A7 O4A6 C4A6 118.7(4) . . ?
C1A5 O5A5 C5A5 113.2(4) . . ?
C1A7 O5A7 C5A7 114.1(4) . . ?
C6A7 O6A7 C8A7 111.1(4) . . ?
C8A5 O6A5 C6A5 111.2(4) . . ?
C1A6 O4A5 C4A5 118.2(4) . . ?
C1A1 O4A7 C4A7 116.3(4) . . ?
C1A5 O4A4 C4A4 117.6(4) . . ?
C1A4 O4A3 C4A3 117.6(4) . . ?
C3A7 O3A7 H3A7 109.5 . . ?
C1A6 O5A6 C5A6 113.0(4) . . ?
C1A1 O5A1 C5A1 114.4(4) . . ?
C3A5 O3A5 H3A5 109.5 . . ?
C1A4 O5A4 C5A4 112.9(4) . . ?
C1A3 O4A2 C4A2 118.8(4) . . ?
C7A5 O2A5 C2A5 113.7(4) . . ?
C7A7 O2A7 C2A7 113.4(4) . . ?
C6A4 O6A4 C8A4 111.8(5) . . ?
C3A4 O3A4 H3A4 109.5 . . ?
C1A3 O5A3 C5A3 113.3(5) . . ?
O3A7 C3A7 C4A7 110.8(4) . . ?
O3A7 C3A7 C2A7 108.6(5) . . ?
C4A7 C3A7 C2A7 108.3(4) . . ?
O3A7 C3A7 H1 109.7 . . ?
C4A7 C3A7 H1 109.7 . . ?
C2A7 C3A7 H1 109.7 . . ?
C7A3 O2A3 C2A3 113.4(5) . . ?
C3A6 O3A6 H3A6 109.5 . . ?
O5A6 C5A6 C6A6 106.7(5) . . ?
O5A6 C5A6 C4A6 109.5(5) . . ?
C6A6 C5A6 C4A6 112.8(5) . . ?
O5A6 C5A6 H5A6 109.3 . . ?
C6A6 C5A6 H5A6 109.3 . . ?
C4A6 C5A6 H5A6 109.3 . . ?
C7A6 O2A6 C2A6 115.6(5) . . ?
C6A3 O6A3 C8A3 110.9(5) . . ?
O4A5 C4A5 C3A5 106.7(4) . . ?
O4A5 C4A5 C5A5 110.3(4) . . ?
C3A5 C4A5 C5A5 111.6(4) . . ?
O4A5 C4A5 H4A5 109.4 . . ?
C3A5 C4A5 H4A5 109.4 . . ?
C5A5 C4A5 H4A5 109.4 . . ?
O4A6 C4A6 C3A6 106.9(4) . . ?
O4A6 C4A6 C5A6 108.9(4) . . ?
C3A6 C4A6 C5A6 113.7(4) . . ?
O4A6 C4A6 H4A6 109.1 . . ?
C3A6 C4A6 H4A6 109.1 . . ?
C5A6 C4A6 H4A6 109.1 . . ?
C8A6 O6A6 C6A6 111.9(6) . . ?
C7 C8 C14 111.4(4) . . ?
C7 C8 C9 109.7(4) . . ?
C14 C8 C9 110.3(4) . . ?
C7 C8 H8 108.4 . . ?
C14 C8 H8 108.4 . . ?
C9 C8 H8 108.4 . . ?
C2A1 O2A1 C7A1 116.2(5) . . ?
O2A7 C2A7 C1A7 108.3(4) . . ?
O2A7 C2A7 C3A7 110.9(4) . . ?
C1A7 C2A7 C3A7 110.9(5) . . ?
O2A7 C2A7 H2A7 108.9 . . ?
C1A7 C2A7 H2A7 108.9 . . ?
C3A7 C2A7 H2A7 108.9 . . ?
C2A4 O2A4 C7A4 113.6(6) . . ?
O5A7 C5A7 C6A7 106.8(4) . . ?
O5A7 C5A7 C4A7 108.5(4) . . ?
C6A7 C5A7 C4A7 112.4(4) . . ?
O5A7 C5A7 H5A7 109.7 . . ?
C6A7 C5A7 H5A7 109.7 . . ?
C4A7 C5A7 H5A7 109.7 . . ?
C8 C14 C13 113.4(4) . . ?
C8 C14 C15 117.7(5) . . ?
C13 C14 C15 104.5(4) . . ?
C8 C14 H14 106.8 . . ?
C13 C14 H14 106.8 . . ?
C15 C14 H14 106.8 . . ?
C3A2 O3A2 H3A2 109.5 . . ?
C1A2 O4A1 C4A1 117.6(5) . . ?
C3A3 O3A3 H3A3 109.5 . . ?
O5A5 C5A5 C6A5 107.3(4) . . ?
O5A5 C5A5 C4A5 108.6(4) . . ?
C6A5 C5A5 C4A5 114.1(5) . . ?
O5A5 C5A5 H5A5 108.9 . . ?
C6A5 C5A5 H5A5 108.9 . . ?
C4A5 C5A5 H5A5 108.9 . . ?
O3A4 C3A4 C4A4 110.4(5) . . ?
O3A4 C3A4 C2A4 110.0(5) . . ?
C4A4 C3A4 C2A4 109.8(5) . . ?
O3A4 C3A4 H2 108.8 . . ?
C4A4 C3A4 H2 108.8 . . ?
C2A4 C3A4 H2 108.8 . . ?
O5A5 C1A5 O4A4 111.2(4) . . ?
O5A5 C1A5 C2A5 111.2(4) . . ?
O4A4 C1A5 C2A5 108.2(4) . . ?
O5A5 C1A5 H1A5 108.7 . . ?
O4A4 C1A5 H1A5 108.7 . . ?
C2A5 C1A5 H1A5 108.7 . . ?
O2A3 C2A3 C3A3 111.6(5) . . ?
O2A3 C2A3 C1A3 107.6(5) . . ?
C3A3 C2A3 C1A3 108.8(5) . . ?
O2A3 C2A3 H2A3 109.6 . . ?
C3A3 C2A3 H2A3 109.6 . . ?
C1A3 C2A3 H2A3 109.6 . . ?
O4A7 C4A7 C3A7 107.3(4) . . ?
O4A7 C4A7 C5A7 110.0(4) . . ?
C3A7 C4A7 C5A7 112.9(4) . . ?
O4A7 C4A7 H4A7 108.8 . . ?
C3A7 C4A7 H4A7 108.8 . . ?
C5A7 C4A7 H4A7 108.8 . . ?
O2A5 C7A5 H7A1 109.5 . . ?
O2A5 C7A5 H7A2 109.5 . . ?
H7A1 C7A5 H7A2 109.5 . . ?
O2A5 C7A5 H7A3 109.5 . . ?
H7A1 C7A5 H7A3 109.5 . . ?
H7A2 C7A5 H7A3 109.5 . . ?
C6 C7 C8 111.7(5) . . ?
C6 C7 H7A 109.3 . . ?
C8 C7 H7A 109.3 . . ?
C6 C7 H7B 109.3 . . ?
C8 C7 H7B 109.3 . . ?
H7A C7 H7B 107.9 . . ?
C13 C18 H18A 109.5 . . ?
C13 C18 H18B 109.5 . . ?
H18A C18 H18B 109.5 . . ?
C13 C18 H18C 109.5 . . ?
H18A C18 H18C 109.5 . . ?
H18B C18 H18C 109.5 . . ?
O6A5 C6A5 C5A5 110.3(5) . . ?
O6A5 C6A5 H6A1 109.6 . . ?
C5A5 C6A5 H6A1 109.6 . . ?
O6A5 C6A5 H6A2 109.6 . . ?
C5A5 C6A5 H6A2 109.6 . . ?
H6A1 C6A5 H6A2 108.1 . . ?
O5A6 C1A6 O4A5 111.4(4) . . ?
O5A6 C1A6 C2A6 110.6(4) . . ?
O4A5 C1A6 C2A6 107.9(5) . . ?
O5A6 C1A6 H1A6 108.9 . . ?
O4A5 C1A6 H1A6 108.9 . . ?
C2A6 C1A6 H1A6 108.9 . . ?
C5 C10 C1 110.2(5) . . ?
C5 C10 C19 108.5(5) . . ?
C1 C10 C19 109.6(5) . . ?
C5 C10 C9 108.9(4) . . ?
C1 C10 C9 108.7(4) . . ?
C19 C10 C9 111.0(4) . . ?
C14 C15 C16 103.3(5) . . ?
C14 C15 H15A 111.1 . . ?
C16 C15 H15A 111.1 . . ?
C14 C15 H15B 111.1 . . ?
C16 C15 H15B 111.1 . . ?
H15A C15 H15B 109.1 . . ?
O2A5 C2A5 C3A5 110.6(5) . . ?
O2A5 C2A5 C1A5 111.7(5) . . ?
C3A5 C2A5 C1A5 110.1(4) . . ?
O2A5 C2A5 H2A5 108.1 . . ?
C3A5 C2A5 H2A5 108.1 . . ?
C1A5 C2A5 H2A5 108.1 . . ?
O6A7 C6A7 C5A7 109.4(4) . . ?
O6A7 C6A7 H6A3 109.8 . . ?
C5A7 C6A7 H6A3 109.8 . . ?
O6A7 C6A7 H6A4 109.8 . . ?
C5A7 C6A7 H6A4 109.8 . . ?
H6A3 C6A7 H6A4 108.2 . . ?
C4 C5 C10 123.2(6) . . ?
C4 C5 C6 119.5(6) . . ?
C10 C5 C6 117.1(5) . . ?
C10 C19 H19A 109.5 . . ?
C10 C19 H19B 109.5 . . ?
H19A C19 H19B 109.5 . . ?
C10 C19 H19C 109.5 . . ?
H19A C19 H19C 109.5 . . ?
H19B C19 H19C 109.5 . . ?
O5A4 C5A4 C6A4 107.3(5) . . ?
O5A4 C5A4 C4A4 107.7(4) . . ?
C6A4 C5A4 C4A4 115.0(5) . . ?
O5A4 C5A4 H5A4 108.9 . . ?
C6A4 C5A4 H5A4 108.9 . . ?
C4A4 C5A4 H5A4 108.9 . . ?
O4A2 C4A2 C3A2 105.0(6) . . ?
O4A2 C4A2 C5A2 109.5(6) . . ?
C3A2 C4A2 C5A2 112.1(6) . . ?
O4A2 C4A2 H4A2 110.1 . . ?
C3A2 C4A2 H4A2 110.1 . . ?
C5A2 C4A2 H4A2 110.1 . . ?
C1A2 O5A2 C5A2 113.7(6) . . ?
O4A6 C1A7 O5A7 111.4(4) . . ?
O4A6 C1A7 C2A7 108.6(4) . . ?
O5A7 C1A7 C2A7 110.5(4) . . ?
O4A6 C1A7 H1A7 108.7 . . ?
O5A7 C1A7 H1A7 108.7 . . ?
C2A7 C1A7 H1A7 108.7 . . ?
O3A5 C3A5 C4A5 111.4(5) . . ?
O3A5 C3A5 C2A5 108.8(4) . . ?
C4A5 C3A5 C2A5 109.0(4) . . ?
O3A5 C3A5 H3 109.2 . . ?
C4A5 C3A5 H3 109.2 . . ?
C2A5 C3A5 H3 109.2 . . ?
O4A3 C4A3 C5A3 111.5(5) . . ?
O4A3 C4A3 C3A3 107.3(4) . . ?
C5A3 C4A3 C3A3 110.7(5) . . ?
O4A3 C4A3 H4A3 109.1 . . ?
C5A3 C4A3 H4A3 109.1 . . ?
C3A3 C4A3 H4A3 109.1 . . ?
C9 C11 C12 113.7(4) . . ?
C9 C11 H11A 108.8 . . ?
C12 C11 H11A 108.8 . . ?
C9 C11 H11B 108.8 . . ?
C12 C11 H11B 108.8 . . ?
H11A C11 H11B 107.7 . . ?
C2A2 O2A2 C7A2 130.8(11) . . ?
C2A2 O2A2 C7B2 103.6(9) . . ?
O3A6 C3A6 C4A6 110.7(4) . . ?
O3A6 C3A6 C2A6 108.1(5) . . ?
C4A6 C3A6 C2A6 110.1(5) . . ?
O3A6 C3A6 H5 109.3 . . ?
C4A6 C3A6 H5 109.3 . . ?
C2A6 C3A6 H5 109.3 . . ?
O4A7 C1A1 O5A1 111.1(5) . . ?
O4A7 C1A1 C2A1 109.3(5) . . ?
O5A1 C1A1 C2A1 110.8(5) . . ?
O4A7 C1A1 H1A1 108.5 . . ?
O5A1 C1A1 H1A1 108.5 . . ?
C2A1 C1A1 H1A1 108.5 . . ?
C2 C1 C10 113.4(5) . . ?
C2 C1 H1B 108.9 . . ?
C10 C1 H1B 108.9 . . ?
C2 C1 H1C 108.9 . . ?
C10 C1 H1C 108.9 . . ?
H1B C1 H1C 107.7 . . ?
O6A7 C8A7 H8A1 109.5 . . ?
O6A7 C8A7 H8A2 109.5 . . ?
H8A1 C8A7 H8A2 109.5 . . ?
O6A7 C8A7 H8A3 109.5 . . ?
H8A1 C8A7 H8A3 109.5 . . ?
H8A2 C8A7 H8A3 109.5 . . ?
O3A3 C3A3 C4A3 111.2(5) . . ?
O3A3 C3A3 C2A3 107.9(5) . . ?
C4A3 C3A3 C2A3 108.2(5) . . ?
O3A3 C3A3 H6 109.8 . . ?
C4A3 C3A3 H6 109.8 . . ?
C2A3 C3A3 H6 109.8 . . ?
O4A4 C4A4 C3A4 107.1(5) . . ?
O4A4 C4A4 C5A4 111.6(4) . . ?
C3A4 C4A4 C5A4 109.7(5) . . ?
O4A4 C4A4 H4A4 109.5 . . ?
C3A4 C4A4 H4A4 109.5 . . ?
C5A4 C4A4 H4A4 109.5 . . ?
O3A2 C3A2 C4A2 111.0(6) . . ?
O3A2 C3A2 C2A2 108.2(5) . . ?
C4A2 C3A2 C2A2 111.2(7) . . ?
O3A2 C3A2 H7 108.8 . . ?
C4A2 C3A2 H7 108.8 . . ?
C2A2 C3A2 H7 108.8 . . ?
C13 C12 C11 111.1(5) . . ?
C13 C12 H12A 109.4 . . ?
C11 C12 H12A 109.4 . . ?
C13 C12 H12B 109.4 . . ?
C11 C12 H12B 109.4 . . ?
H12A C12 H12B 108.0 . . ?
O4A1 C4A1 C5A1 111.3(6) . . ?
O4A1 C4A1 C3A1 105.6(5) . . ?
C5A1 C4A1 C3A1 111.0(5) . . ?
O4A1 C4A1 H4A1 109.6 . . ?
C5A1 C4A1 H4A1 109.6 . . ?
C3A1 C4A1 H4A1 109.6 . . ?
C3 C2 C1 113.6(5) . . ?
C3 C2 H2A 108.9 . . ?
C1 C2 H2A 108.9 . . ?
C3 C2 H2B 108.9 . . ?
C1 C2 H2B 108.9 . . ?
H2A C2 H2B 107.7 . . ?
C12 C13 C14 107.7(4) . . ?
C12 C13 C18 110.3(4) . . ?
C14 C13 C18 112.4(4) . . ?
C12 C13 C17 117.2(5) . . ?
C14 C13 C17 99.2(4) . . ?
C18 C13 C17 109.5(4) . . ?
C20 C17 C16 117.4(5) . . ?
C20 C17 C13 114.9(5) . . ?
C16 C17 C13 103.5(5) . . ?
C20 C17 H17 106.8 . . ?
C16 C17 H17 106.8 . . ?
C13 C17 H17 106.8 . . ?
O2A1 C2A1 C1A1 107.4(5) . . ?
O2A1 C2A1 C3A1 112.6(6) . . ?
C1A1 C2A1 C3A1 110.4(5) . . ?
O2A1 C2A1 H2A1 108.8 . . ?
C1A1 C2A1 H2A1 108.8 . . ?
C3A1 C2A1 H2A1 108.8 . . ?
C15 C16 C17 106.9(5) . . ?
C15 C16 H16A 110.4 . . ?
C17 C16 H16A 110.4 . . ?
C15 C16 H16B 110.4 . . ?
C17 C16 H16B 110.4 . . ?
H16A C16 H16B 108.6 . . ?
O5A3 C5A3 C6A3 106.7(5) . . ?
O5A3 C5A3 C4A3 108.9(5) . . ?
C6A3 C5A3 C4A3 114.7(5) . . ?
O5A3 C5A3 H5A3 108.8 . . ?
C6A3 C5A3 H5A3 108.8 . . ?
C4A3 C5A3 H5A3 108.8 . . ?
C5 C4 C3 123.9(6) . . ?
C5 C4 H4 118.1 . . ?
C3 C4 H4 118.1 . . ?
O1 C3 C4 122.0(6) . . ?
O1 C3 C2 122.0(6) . . ?
C4 C3 C2 116.0(5) . . ?
O6A4 C6A4 C5A4 108.6(5) . . ?
O6A4 C6A4 H6A5 110.0 . . ?
C5A4 C6A4 H6A5 110.0 . . ?
O6A4 C6A4 H6A6 110.0 . . ?
C5A4 C6A4 H6A6 110.0 . . ?
H6A5 C6A4 H6A6 108.4 . . ?
C11 C9 C8 113.0(4) . . ?
C11 C9 C10 112.9(4) . . ?
C8 C9 C10 113.0(4) . . ?
C11 C9 H9 105.7 . . ?
C8 C9 H9 105.7 . . ?
C10 C9 H9 105.7 . . ?
O5A2 C5A2 C6A2 107.4(6) . . ?
O5A2 C5A2 C4A2 108.7(6) . . ?
C6A2 C5A2 C4A2 116.8(7) . . ?
O5A2 C5A2 H5A2 107.9 . . ?
C6A2 C5A2 H5A2 107.9 . . ?
C4A2 C5A2 H5A2 107.9 . . ?
O2A4 C2A4 C1A4 114.2(5) . . ?
O2A4 C2A4 C3A4 107.8(6) . . ?
C1A4 C2A4 C3A4 109.0(5) . . ?
O2A4 C2A4 H2A4 108.6 . . ?
C1A4 C2A4 H2A4 108.6 . . ?
C3A4 C2A4 H2A4 108.6 . . ?
O6A4 C8A4 H8A4 109.5 . . ?
O6A4 C8A4 H8A5 109.5 . . ?
H8A4 C8A4 H8A5 109.5 . . ?
O6A4 C8A4 H8A6 109.5 . . ?
H8A4 C8A4 H8A6 109.5 . . ?
H8A5 C8A4 H8A6 109.5 . . ?
O3A1 C3A1 C2A1 109.4(6) . . ?
O3A1 C3A1 C4A1 110.4(6) . . ?
C2A1 C3A1 C4A1 110.7(5) . . ?
O3A1 C3A1 H3A1 108.7 . . ?
C2A1 C3A1 H3A1 108.7 . . ?
C4A1 C3A1 H3A1 108.7 . . ?
O4A3 C1A4 O5A4 110.7(5) . . ?
O4A3 C1A4 C2A4 110.3(5) . . ?
O5A4 C1A4 C2A4 109.8(5) . . ?
O4A3 C1A4 H1A4 108.6 . . ?
O5A4 C1A4 H1A4 108.6 . . ?
C2A4 C1A4 H1A4 108.6 . . ?
O2A6 C2A6 C1A6 110.4(4) . . ?
O2A6 C2A6 C3A6 109.2(5) . . ?
C1A6 C2A6 C3A6 109.5(5) . . ?
O2A6 C2A6 H2A6 109.2 . . ?
C1A6 C2A6 H2A6 109.2 . . ?
C3A6 C2A6 H2A6 109.2 . . ?
C3A1 O3A1 H3A8 109.5 . . ?
C7 C6 C5 113.6(5) . . ?
C7 C6 H6A 108.8 . . ?
C5 C6 H6A 108.8 . . ?
C7 C6 H6B 108.8 . . ?
C5 C6 H6B 108.8 . . ?
H6A C6 H6B 107.7 . . ?
O2A C20 C21 111.8(8) . . ?
O2B C20 C21 123.0(7) . . ?
O2A C20 C17 125.7(7) . . ?
O2B C20 C17 114.8(7) . . ?
C21 C20 C17 119.5(5) . . ?
O2A7 C7A7 H7A4 109.5 . . ?
O2A7 C7A7 H7A5 109.5 . . ?
H7A4 C7A7 H7A5 109.5 . . ?
O2A7 C7A7 H7A6 109.5 . . ?
H7A4 C7A7 H7A6 109.5 . . ?
H7A5 C7A7 H7A6 109.5 . . ?
O6A3 C8A3 H8A7 109.5 . . ?
O6A3 C8A3 H8A8 109.5 . . ?
H8A7 C8A3 H8A8 109.5 . . ?
O6A3 C8A3 H8A9 109.5 . . ?
H8A7 C8A3 H8A9 109.5 . . ?
H8A8 C8A3 H8A9 109.5 . . ?
O5A2 C1A2 O4A1 109.9(6) . . ?
O5A2 C1A2 C2A2 110.1(6) . . ?
O4A1 C1A2 C2A2 107.2(7) . . ?
O5A2 C1A2 H1A2 109.9 . . ?
O4A1 C1A2 H1A2 109.9 . . ?
C2A2 C1A2 H1A2 109.9 . . ?
O6A6 C6A6 C5A6 108.6(5) . . ?
O6A6 C6A6 H6A7 110.0 . . ?
C5A6 C6A6 H6A7 110.0 . . ?
O6A6 C6A6 H6A8 110.0 . . ?
C5A6 C6A6 H6A8 110.0 . . ?
H6A7 C6A6 H6A8 108.3 . . ?
O5A1 C5A1 C6A1 103.8(9) . . ?
O5A1 C5A1 C6B1 111.4(8) . . ?
O5A1 C5A1 C4A1 108.1(5) . . ?
C6A1 C5A1 C4A1 106.5(8) . . ?
C6B1 C5A1 C4A1 116.6(8) . . ?
O5A1 C5A1 H5A1 112.6 . . ?
C6A1 C5A1 H5A1 112.6 . . ?
C4A1 C5A1 H5A1 112.6 . . ?
O2A3 C7A3 H7A7 109.5 . . ?
O2A3 C7A3 H7A8 109.5 . . ?
H7A7 C7A3 H7A8 109.5 . . ?
O2A3 C7A3 H7A9 109.5 . . ?
H7A7 C7A3 H7A9 109.5 . . ?
H7A8 C7A3 H7A9 109.5 . . ?
O2A6 C7A6 H7AX 109.5 . . ?
O2A6 C7A6 H7AY 109.5 . . ?
H7AX C7A6 H7AY 109.5 . . ?
O2A6 C7A6 H7AZ 109.5 . . ?
H7AX C7A6 H7AZ 109.5 . . ?
H7AY C7A6 H7AZ 109.5 . . ?
O2A2 C2A2 C3A2 109.3(8) . . ?
O2A2 C2A2 C1A2 111.0(6) . . ?
C3A2 C2A2 C1A2 109.6(6) . . ?
O2A2 C2A2 H2A2 109.0 . . ?
C3A2 C2A2 H2A2 109.0 . . ?
C1A2 C2A2 H2A2 109.0 . . ?
O6A3 C6A3 C5A3 109.4(5) . . ?
O6A3 C6A3 H6A9 109.8 . . ?
C5A3 C6A3 H6A9 109.8 . . ?
O6A3 C6A3 H6AX 109.8 . . ?
C5A3 C6A3 H6AX 109.8 . . ?
H6A9 C6A3 H6AX 108.3 . . ?
C8B2 O6A2 C6A2 128(3) . . ?
C8A2 O6A2 C6A2 113.0(12) . . ?
O4A2 C1A3 O5A3 111.4(5) . . ?
O4A2 C1A3 C2A3 108.3(5) . . ?
O5A3 C1A3 C2A3 110.0(5) . . ?
O4A2 C1A3 H1A3 109.0 . . ?
O5A3 C1A3 H1A3 109.0 . . ?
C2A3 C1A3 H1A3 109.0 . . ?
O6A6 C8A6 H8AX 109.5 . . ?
O6A6 C8A6 H8AY 109.5 . . ?
H8AX C8A6 H8AY 109.5 . . ?
O6A6 C8A6 H8AZ 109.5 . . ?
H8AX C8A6 H8AZ 109.5 . . ?
H8AY C8A6 H8AZ 109.5 . . ?
O6A5 C8A5 H8AA 109.5 . . ?
O6A5 C8A5 H8AB 109.5 . . ?
H8AA C8A5 H8AB 109.5 . . ?
O6A5 C8A5 H8AC 109.5 . . ?
H8AA C8A5 H8AC 109.5 . . ?
H8AB C8A5 H8AC 109.5 . . ?
O2A4 C7A4 H7AA 109.5 . . ?
O2A4 C7A4 H7AB 109.5 . . ?
H7AA C7A4 H7AB 109.5 . . ?
O2A4 C7A4 H7AC 109.5 . . ?
H7AA C7A4 H7AC 109.5 . . ?
H7AB C7A4 H7AC 109.5 . . ?
O6A2 C6A2 C5A2 110.9(8) . . ?
O6A2 C6A2 H6AY 109.4 . . ?
C5A2 C6A2 H6AY 109.4 . . ?
O6A2 C6A2 H6AZ 109.4 . . ?
C5A2 C6A2 H6AZ 109.4 . . ?
H6AY C6A2 H6AZ 108.0 . . ?
O6A1 C6A1 C5A1 113.5(8) . . ?
O6A1 C6A1 H6AA 108.9 . . ?
C5A1 C6A1 H6AA 108.9 . . ?
O6A1 C6A1 H6AB 108.9 . . ?
C5A1 C6A1 H6AB 108.9 . . ?
H6AA C6A1 H6AB 107.7 . . ?
C20 C21 H21A 109.5 . . ?
C20 C21 H21B 109.5 . . ?
H21A C21 H21B 109.5 . . ?
C20 C21 H21C 109.5 . . ?
H21A C21 H21C 109.5 . . ?
H21B C21 H21C 109.5 . . ?
O2A1 C7A1 H7AG 109.5 . . ?
O2A1 C7A1 H7AH 109.5 . . ?
H7AG C7A1 H7AH 109.5 . . ?
O2A1 C7A1 H7AI 109.5 . . ?
H7AG C7A1 H7AI 109.5 . . ?
H7AH C7A1 H7AI 109.5 . . ?
C8A1 O6A1 C6A1 110.7(8) . . ?
C6B1 O6B1 C8B1 112.6(10) . . ?
O6A1 C8A1 H8AD 109.5 . . ?
O6A1 C8A1 H8AE 109.5 . . ?
H8AD C8A1 H8AE 109.5 . . ?
O6A1 C8A1 H8AF 109.5 . . ?
H8AD C8A1 H8AF 109.5 . . ?
H8AE C8A1 H8AF 109.5 . . ?
O6B1 C8B1 H8B1 109.5 . . ?
O6B1 C8B1 H8B2 109.5 . . ?
H8B1 C8B1 H8B2 109.5 . . ?
O6B1 C8B1 H8B3 109.5 . . ?
H8B1 C8B1 H8B3 109.5 . . ?
H8B2 C8B1 H8B3 109.5 . . ?
O2A2 C7A2 H7AD 109.5 . . ?
O2A2 C7A2 H7AE 109.5 . . ?
H7AD C7A2 H7AE 109.5 . . ?
O2A2 C7A2 H7AF 109.5 . . ?
H7AD C7A2 H7AF 109.5 . . ?
H7AE C7A2 H7AF 109.5 . . ?
O2A2 C7B2 H7B1 109.5 . . ?
O2A2 C7B2 H7B2 109.5 . . ?
H7B1 C7B2 H7B2 109.5 . . ?
O2A2 C7B2 H7B3 109.5 . . ?
H7B1 C7B2 H7B3 109.5 . . ?
H7B2 C7B2 H7B3 109.5 . . ?
O6A2 C8A2 H8AG 109.5 . . ?
O6A2 C8A2 H8AH 109.5 . . ?
H8AG C8A2 H8AH 109.5 . . ?
O6A2 C8A2 H8AI 109.5 . . ?
H8AG C8A2 H8AI 109.5 . . ?
H8AH C8A2 H8AI 109.5 . . ?
O6A2 C8B2 H8B4 109.5 . . ?
O6A2 C8B2 H8B5 109.5 . . ?
H8B4 C8B2 H8B5 109.5 . . ?
O6A2 C8B2 H8B6 109.5 . . ?
H8B4 C8B2 H8B6 109.5 . . ?
H8B5 C8B2 H8B6 109.5 . . ?
O6B1 C6B1 C5A1 108.0(9) . . ?
O6B1 C6B1 H6B1 110.1 . . ?
C5A1 C6B1 H6B1 110.1 . . ?
O6B1 C6B1 H6B2 110.1 . . ?
C5A1 C6B1 H6B2 110.1 . . ?
H6B1 C6B1 H6B2 108.4 . . ?

loop_
_geom_bond_atom_site_label_1
_geom_bond_atom_site_label_2
_geom_bond_distance
_geom_bond_site_symmetry_2
_geom_bond_publ_flag
O4A6 C1A7 1.413(6) . ?
O4A6 C4A6 1.448(6) . ?
O5A5 C1A5 1.410(7) . ?
O5A5 C5A5 1.447(6) . ?
O5A7 C1A7 1.415(7) . ?
O5A7 C5A7 1.460(7) . ?
O6A7 C6A7 1.424(7) . ?
O6A7 C8A7 1.432(7) . ?
O6A5 C8A5 1.419(7) . ?
O6A5 C6A5 1.422(7) . ?
O4A5 C1A6 1.417(7) . ?
O4A5 C4A5 1.438(6) . ?
O4A7 C1A1 1.412(6) . ?
O4A7 C4A7 1.447(6) . ?
O4A4 C1A5 1.417(6) . ?
O4A4 C4A4 1.433(7) . ?
O4A3 C1A4 1.411(7) . ?
O4A3 C4A3 1.440(7) . ?
O3A7 C3A7 1.417(7) . ?
O3A7 H3A7 0.8400 . ?
O5A6 C1A6 1.415(7) . ?
O5A6 C5A6 1.452(6) . ?
O5A1 C1A1 1.419(8) . ?
O5A1 C5A1 1.458(8) . ?
O3A5 C3A5 1.414(7) . ?
O3A5 H3A5 0.8400 . ?
O5A4 C1A4 1.423(7) . ?
O5A4 C5A4 1.441(7) . ?
O4A2 C1A3 1.409(8) . ?
O4A2 C4A2 1.447(7) . ?
O2A5 C7A5 1.416(7) . ?
O2A5 C2A5 1.421(7) . ?
O2A7 C7A7 1.420(8) . ?
O2A7 C2A7 1.440(7) . ?
O6A4 C6A4 1.420(8) . ?
O6A4 C8A4 1.436(8) . ?
O3A4 C3A4 1.422(7) . ?
O3A4 H3A4 0.8400 . ?
O5A3 C1A3 1.412(8) . ?
O5A3 C5A3 1.440(7) . ?
C3A7 C4A7 1.523(8) . ?
C3A7 C2A7 1.541(8) . ?
C3A7 H1 1.0000 . ?
O2A3 C7A3 1.422(9) . ?
O2A3 C2A3 1.421(7) . ?
O3A6 C3A6 1.435(7) . ?
O3A6 H3A6 0.8400 . ?
C5A6 C6A6 1.508(9) . ?
C5A6 C4A6 1.528(8) . ?
C5A6 H5A6 1.0000 . ?
O2A6 C7A6 1.387(7) . ?
O2A6 C2A6 1.420(7) . ?
O6A3 C6A3 1.418(8) . ?
O6A3 C8A3 1.430(8) . ?
C4A5 C3A5 1.505(8) . ?
C4A5 C5A5 1.535(8) . ?
C4A5 H4A5 1.0000 . ?
C4A6 C3A6 1.508(8) . ?
C4A6 H4A6 1.0000 . ?
O6A6 C8A6 1.423(9) . ?
O6A6 C6A6 1.427(8) . ?
C8 C7 1.524(8) . ?
C8 C14 1.531(8) . ?
C8 C9 1.538(8) . ?
C8 H8 1.0000 . ?
O2A1 C2A1 1.413(8) . ?
O2A1 C7A1 1.434(9) . ?
C2A7 C1A7 1.512(8) . ?
C2A7 H2A7 1.0000 . ?
O2A4 C2A4 1.418(8) . ?
O2A4 C7A4 1.436(9) . ?
C5A7 C6A7 1.506(8) . ?
C5A7 C4A7 1.530(8) . ?
C5A7 H5A7 1.0000 . ?
C14 C13 1.539(7) . ?
C14 C15 1.541(8) . ?
C14 H14 1.0000 . ?
O3A2 C3A2 1.401(9) . ?
O3A2 H3A2 0.8400 . ?
O4A1 C1A2 1.423(8) . ?
O4A1 C4A1 1.430(8) . ?
O3A3 C3A3 1.428(7) . ?
O3A3 H3A3 0.8400 . ?
C5A5 C6A5 1.494(8) . ?
C5A5 H5A5 1.0000 . ?
C3A4 C4A4 1.520(8) . ?
C3A4 C2A4 1.529(9) . ?
C3A4 H2 1.0000 . ?
C1A5 C2A5 1.530(8) . ?
C1A5 H1A5 1.0000 . ?
C2A3 C3A3 1.534(8) . ?
C2A3 C1A3 1.539(10) . ?
C2A3 H2A3 1.0000 . ?
O1 C3 1.235(7) . ?
C4A7 H4A7 1.0000 . ?
C7A5 H7A1 0.9800 . ?
C7A5 H7A2 0.9800 . ?
C7A5 H7A3 0.9800 . ?
C7 C6 1.504(8) . ?
C7 H7A 0.9900 . ?
C7 H7B 0.9900 . ?
C18 C13 1.550(8) . ?
C18 H18A 0.9800 . ?
C18 H18B 0.9800 . ?
C18 H18C 0.9800 . ?
C6A5 H6A1 0.9900 . ?
C6A5 H6A2 0.9900 . ?
C1A6 C2A6 1.526(9) . ?
C1A6 H1A6 1.0000 . ?
C10 C5 1.509(9) . ?
C10 C1 1.544(8) . ?
C10 C19 1.547(8) . ?
C10 C9 1.566(8) . ?
C15 C16 1.548(8) . ?
C15 H15A 0.9900 . ?
C15 H15B 0.9900 . ?
C2A5 C3A5 1.530(8) . ?
C2A5 H2A5 1.0000 . ?
C6A7 H6A3 0.9900 . ?
C6A7 H6A4 0.9900 . ?
C5 C4 1.353(9) . ?
C5 C6 1.523(8) . ?
C19 H19A 0.9800 . ?
C19 H19B 0.9800 . ?
C19 H19C 0.9800 . ?
C5A4 C6A4 1.500(9) . ?
C5A4 C4A4 1.527(8) . ?
C5A4 H5A4 1.0000 . ?
C4A2 C3A2 1.519(11) . ?
C4A2 C5A2 1.537(12) . ?
C4A2 H4A2 1.0000 . ?
O5A2 C1A2 1.422(10) . ?
O5A2 C5A2 1.449(8) . ?
C1A7 H1A7 1.0000 . ?
C3A5 H3 1.0000 . ?
C4A3 C5A3 1.524(9) . ?
C4A3 C3A3 1.527(8) . ?
C4A3 H4A3 1.0000 . ?
C11 C9 1.536(8) . ?
C11 C12 1.542(8) . ?
C11 H11A 0.9900 . ?
C11 H11B 0.9900 . ?
O2A2 C2A2 1.414(11) . ?
O2A2 C7A2 1.430(3) . ?
O2A2 C7B2 1.435(3) . ?
C3A6 C2A6 1.534(8) . ?
C3A6 H5 1.0000 . ?
C1A1 C2A1 1.527(9) . ?
C1A1 H1A1 1.0000 . ?
C1 C2 1.539(8) . ?
C1 H1B 0.9900 . ?
C1 H1C 0.9900 . ?
C8A7 H8A1 0.9800 . ?
C8A7 H8A2 0.9800 . ?
C8A7 H8A3 0.9800 . ?
C3A3 H6 1.0000 . ?
C4A4 H4A4 1.0000 . ?
C3A2 C2A2 1.531(10) . ?
C3A2 H7 1.0000 . ?
C12 C13 1.530(8) . ?
C12 H12A 0.9900 . ?
C12 H12B 0.9900 . ?
C4A1 C5A1 1.519(10) . ?
C4A1 C3A1 1.532(10) . ?
C4A1 H4A1 1.0000 . ?
C2 C3 1.507(9) . ?
C2 H2A 0.9900 . ?
C2 H2B 0.9900 . ?
C13 C17 1.556(8) . ?
C17 C20 1.527(9) . ?
C17 C16 1.550(9) . ?
C17 H17 1.0000 . ?
C2A1 C3A1 1.528(10) . ?
C2A1 H2A1 1.0000 . ?
C16 H16A 0.9900 . ?
C16 H16B 0.9900 . ?
C5A3 C6A3 1.507(9) . ?
C5A3 H5A3 1.0000 . ?
C4 C3 1.469(9) . ?
C4 H4 0.9500 . ?
C6A4 H6A5 0.9900 . ?
C6A4 H6A6 0.9900 . ?
C9 H9 1.0000 . ?
C5A2 C6A2 1.513(12) . ?
C5A2 H5A2 1.0000 . ?
C2A4 C1A4 1.522(9) . ?
C2A4 H2A4 1.0000 . ?
C8A4 H8A4 0.9800 . ?
C8A4 H8A5 0.9800 . ?
C8A4 H8A6 0.9800 . ?
C3A1 O3A1 1.438(8) . ?
C3A1 H3A1 1.0000 . ?
C1A4 H1A4 1.0000 . ?
C2A6 H2A6 1.0000 . ?
O3A1 H3A8 0.8400 . ?
C6 H6A 0.9900 . ?
C6 H6B 0.9900 . ?
C20 O2A 1.233(10) . ?
C20 O2B 1.271(9) . ?
C20 C21 1.457(10) . ?
C7A7 H7A4 0.9800 . ?
C7A7 H7A5 0.9800 . ?
C7A7 H7A6 0.9800 . ?
C8A3 H8A7 0.9800 . ?
C8A3 H8A8 0.9800 . ?
C8A3 H8A9 0.9800 . ?
C1A2 C2A2 1.530(12) . ?
C1A2 H1A2 1.0000 . ?
C6A6 H6A7 0.9900 . ?
C6A6 H6A8 0.9900 . ?
C5A1 C6A1 1.509(3) . ?
C5A1 C6B1 1.512(3) . ?
C5A1 H5A1 1.0000 . ?
C7A3 H7A7 0.9800 . ?
C7A3 H7A8 0.9800 . ?
C7A3 H7A9 0.9800 . ?
C7A6 H7AX 0.9800 . ?
C7A6 H7AY 0.9800 . ?
C7A6 H7AZ 0.9800 . ?
C2A2 H2A2 1.0000 . ?
C6A3 H6A9 0.9900 . ?
C6A3 H6AX 0.9900 . ?
O6A2 C8B2 1.430(3) . ?
O6A2 C8A2 1.434(3) . ?
O6A2 C6A2 1.430(11) . ?
C1A3 H1A3 1.0000 . ?
C8A6 H8AX 0.9800 . ?
C8A6 H8AY 0.9800 . ?
C8A6 H8AZ 0.9800 . ?
C8A5 H8AA 0.9800 . ?
C8A5 H8AB 0.9800 . ?
C8A5 H8AC 0.9800 . ?
C7A4 H7AA 0.9800 . ?
C7A4 H7AB 0.9800 . ?
C7A4 H7AC 0.9800 . ?
C6A2 H6AY 0.9900 . ?
C6A2 H6AZ 0.9900 . ?
C6A1 O6A1 1.430(3) . ?
C6A1 H6AA 0.9900 . ?
C6A1 H6AB 0.9900 . ?
C21 H21A 0.9800 . ?
C21 H21B 0.9800 . ?
C21 H21C 0.9800 . ?
C7A1 H7AG 0.9800 . ?
C7A1 H7AH 0.9800 . ?
C7A1 H7AI 0.9800 . ?
O6A1 C8A1 1.430(3) . ?
O6B1 C6B1 1.416(15) . ?
O6B1 C8B1 1.429(3) . ?
C8A1 H8AD 0.9800 . ?
C8A1 H8AE 0.9800 . ?
C8A1 H8AF 0.9800 . ?
C8B1 H8B1 0.9800 . ?
C8B1 H8B2 0.9800 . ?
C8B1 H8B3 0.9800 . ?
C7A2 H7AD 0.9800 . ?
C7A2 H7AE 0.9800 . ?
C7A2 H7AF 0.9800 . ?
C7B2 H7B1 0.9800 . ?
C7B2 H7B2 0.9800 . ?
C7B2 H7B3 0.9800 . ?
C8A2 H8AG 0.9800 . ?
C8A2 H8AH 0.9800 . ?
C8A2 H8AI 0.9800 . ?
C8B2 H8B4 0.9800 . ?
C8B2 H8B5 0.9800 . ?
C8B2 H8B6 0.9800 . ?
C6B1 H6B1 0.9900 . ?
C6B1 H6B2 0.9900 . ?

loop_
_geom_hbond_atom_site_label_D
_geom_hbond_atom_site_label_H
_geom_hbond_atom_site_label_A
_geom_hbond_distance_DH
_geom_hbond_distance_HA
_geom_hbond_distance_DA
_geom_hbond_angle_DHA
_geom_hbond_site_symmetry_A
_geom_hbond_publ_flag
O3A7 H3A7 O2A1 0.84 1.97 2.800(6) 168.5 . yes
O3A5 H3A5 O4A5 0.84 2.42 2.827(6) 110.9 . yes
O3A5 H3A5 O2A6 0.84 2.18 3.014(6) 175.1 . yes
O3A4 H3A4 O4A4 0.84 2.36 2.795(6) 112.5 . yes
O3A4 H3A4 O2A5 0.84 2.21 3.010(7) 159.0 . yes
O3A6 H3A6 O2A7 0.84 2.00 2.838(6) 179.1 . yes
C5A6 H5A6 O2B^b 1.00 2.51 3.400(11) 147.5 . yes
C2A7 H2A7 O1 1.00 2.60 3.361(7) 132.6 2_646 yes
O3A2 H3A2 O2A3 0.84 2.00 2.821(7) 165.1 . yes
O3A3 H3A3 O4A3 0.84 2.43 2.849(6) 111.5 . yes
O3A3 H3A3 O2A4 0.84 2.46 3.299(7) 173.4 . yes
C6A5 H6A2 O5A6 0.99 2.58 3.268(7) 126.7 . yes
C1A6 H1A6 O3A2 1.00 2.48 3.254(7) 133.8 1_554 yes
C1A1 H1A1 O3A4 1.00 2.53 3.342(7) 137.7 1_455 yes
C2 H2B O6A7 0.99 2.61 3.343(7) 130.9 2_656 yes
C6A4 H6A5 O5A5 0.99 2.63 3.386(7) 132.9 . yes
C2A4 H2A4 O5A1 1.00 2.54 3.486(8) 158.3 1_655 yes
C8A4 H8A6 O3A5 0.98 2.42 3.384(9) 167.9 2_746 yes
O3A1 H3A8 O4A1 0.84 2.41 2.817(8) 110.7 . yes
O3A1 H3A8 O2A2 0.84 2.23 3.065(9) 175.1 . yes
C8A3 H8A7 O2A3 0.98 2.57 3.382(8) 139.7 2_747 yes
C1A2 H1A2 O6A1^c 1.00 2.59 3.275(14) 126.0 . yes
C7A3 H7A9 O3A3 0.98 2.63 3.194(9) 116.9 . yes
C6A3 H6AX O5A4 0.99 2.42 3.179(8) 133.0 . yes
C6A3 H6AX O6A4 0.99 2.58 3.521(9) 159.0 . yes
C7A4 H7AC O6A1^c 0.98 2.41 3.383(18) 175.3 1_655 yes
C6A1^c H6AB^c O5A2 0.99 2.52 3.32(2) 137.7 . yes
C21 H21B O6A2 0.98 2.62 3.462(12) 143.6 . yes
C7A1 H7AI O3A1 0.98 2.55 3.141(12) 119.0 . yes
C7B2^d H7B3^d O6A6 0.98 2.65 3.575(16) 156.7 1_556 yes
C6B1^d H6B2^d O5A2 0.99 2.49 3.267(18) 134.9 . yes

loop_
_geom_torsion_atom_site_label_1
_geom_torsion_atom_site_label_2
_geom_torsion_atom_site_label_3
_geom_torsion_atom_site_label_4
_geom_torsion
_geom_torsion_site_symmetry_1
_geom_torsion_site_symmetry_2
_geom_torsion_site_symmetry_3
_geom_torsion_site_symmetry_4
_geom_torsion_publ_flag
C1A6 O5A6 C5A6 C6A6 -179.3(5) . . . . ?
C1A6 O5A6 C5A6 C4A6 58.3(6) . . . . ?
C1A6 O4A5 C4A5 C3A5 135.0(5) . . . . ?
C1A6 O4A5 C4A5 C5A5 -103.7(5) . . . . ?
C1A7 O4A6 C4A6 C3A6 121.7(5) . . . . ?
C1A7 O4A6 C4A6 C5A6 -115.2(5) . . . . ?
O5A6 C5A6 C4A6 O4A6 -170.6(4) . . . . ?
C6A6 C5A6 C4A6 O4A6 70.7(6) . . . . ?
O5A6 C5A6 C4A6 C3A6 -51.6(6) . . . . ?
C6A6 C5A6 C4A6 C3A6 -170.3(5) . . . . ?
C7A7 O2A7 C2A7 C1A7 131.4(5) . . . . ?
C7A7 O2A7 C2A7 C3A7 -106.6(6) . . . . ?
O3A7 C3A7 C2A7 O2A7 66.0(5) . . . . ?
C4A7 C3A7 C2A7 O2A7 -173.6(4) . . . . ?
O3A7 C3A7 C2A7 C1A7 -173.6(4) . . . . ?
C4A7 C3A7 C2A7 C1A7 -53.2(5) . . . . ?
C1A7 O5A7 C5A7 C6A7 -179.9(4) . . . . ?
C1A7 O5A7 C5A7 C4A7 58.7(5) . . . . ?
C7 C8 C14 C13 178.4(4) . . . . ?
C9 C8 C14 C13 56.3(6) . . . . ?
C7 C8 C14 C15 -59.1(6) . . . . ?
C9 C8 C14 C15 178.8(4) . . . . ?
C1A5 O5A5 C5A5 C6A5 -176.0(4) . . . . ?
C1A5 O5A5 C5A5 C4A5 60.2(5) . . . . ?
O4A5 C4A5 C5A5 O5A5 -175.8(4) . . . . ?
C3A5 C4A5 C5A5 O5A5 -57.4(5) . . . . ?
O4A5 C4A5 C5A5 C6A5 64.7(6) . . . . ?
C3A5 C4A5 C5A5 C6A5 -176.9(5) . . . . ?
C5A5 O5A5 C1A5 O4A4 60.0(5) . . . . ?
C5A5 O5A5 C1A5 C2A5 -60.7(5) . . . . ?
C4A4 O4A4 C1A5 O5A5 98.6(5) . . . . ?
C4A4 O4A4 C1A5 C2A5 -139.0(5) . . . . ?
C7A3 O2A3 C2A3 C3A3 -102.9(6) . . . . ?
C7A3 O2A3 C2A3 C1A3 137.8(6) . . . . ?
C1A1 O4A7 C4A7 C3A7 115.8(5) . . . . ?
C1A1 O4A7 C4A7 C5A7 -120.9(5) . . . . ?
O3A7 C3A7 C4A7 O4A7 -66.6(5) . . . . ?
C2A7 C3A7 C4A7 O4A7 174.4(4) . . . . ?
O3A7 C3A7 C4A7 C5A7 171.9(4) . . . . ?
C2A7 C3A7 C4A7 C5A7 53.0(6) . . . . ?
O5A7 C5A7 C4A7 O4A7 -174.5(4) . . . . ?
C6A7 C5A7 C4A7 O4A7 67.6(6) . . . . ?
O5A7 C5A7 C4A7 C3A7 -54.6(5) . . . . ?
C6A7 C5A7 C4A7 C3A7 -172.5(5) . . . . ?
C14 C8 C7 C6 -179.1(5) . . . . ?
C9 C8 C7 C6 -56.7(6) . . . . ?
C8A5 O6A5 C6A5 C5A5 -178.1(5) . . . . ?
O5A5 C5A5 C6A5 O6A5 -72.0(6) . . . . ?
C4A5 C5A5 C6A5 O6A5 48.3(6) . . . . ?
C5A6 O5A6 C1A6 O4A5 56.7(6) . . . . ?
C5A6 O5A6 C1A6 C2A6 -63.4(6) . . . . ?
C4A5 O4A5 C1A6 O5A6 108.9(5) . . . . ?
C4A5 O4A5 C1A6 C2A6 -129.5(5) . . . . ?
C8 C14 C15 C16 -159.9(5) . . . . ?
C13 C14 C15 C16 -33.0(5) . . . . ?
C7A5 O2A5 C2A5 C3A5 -148.1(5) . . . . ?
C7A5 O2A5 C2A5 C1A5 88.9(6) . . . . ?
O5A5 C1A5 C2A5 O2A5 179.4(4) . . . . ?
O4A4 C1A5 C2A5 O2A5 57.0(5) . . . . ?
O5A5 C1A5 C2A5 C3A5 56.1(6) . . . . ?
O4A4 C1A5 C2A5 C3A5 -66.3(5) . . . . ?
C8A7 O6A7 C6A7 C5A7 -174.8(5) . . . . ?
O5A7 C5A7 C6A7 O6A7 -70.2(5) . . . . ?
C4A7 C5A7 C6A7 O6A7 48.7(6) . . . . ?
C1 C10 C5 C4 -19.3(8) . . . . ?
C19 C10 C5 C4 100.6(6) . . . . ?
C9 C10 C5 C4 -138.5(6) . . . . ?
C1 C10 C5 C6 165.0(5) . . . . ?
C19 C10 C5 C6 -75.1(6) . . . . ?
C9 C10 C5 C6 45.8(7) . . . . ?
C1A4 O5A4 C5A4 C6A4 -172.0(5) . . . . ?
C1A4 O5A4 C5A4 C4A4 63.6(6) . . . . ?
C1A3 O4A2 C4A2 C3A2 116.5(6) . . . . ?
C1A3 O4A2 C4A2 C5A2 -123.0(6) . . . . ?
C4A6 O4A6 C1A7 O5A7 107.4(5) . . . . ?
C4A6 O4A6 C1A7 C2A7 -130.6(5) . . . . ?
C5A7 O5A7 C1A7 O4A6 59.6(5) . . . . ?
C5A7 O5A7 C1A7 C2A7 -61.3(5) . . . . ?
O2A7 C2A7 C1A7 O4A6 56.9(5) . . . . ?
C3A7 C2A7 C1A7 O4A6 -65.0(6) . . . . ?
O2A7 C2A7 C1A7 O5A7 179.5(4) . . . . ?
C3A7 C2A7 C1A7 O5A7 57.5(6) . . . . ?
O4A5 C4A5 C3A5 O3A5 -64.4(5) . . . . ?
C5A5 C4A5 C3A5 O3A5 175.1(4) . . . . ?
O4A5 C4A5 C3A5 C2A5 175.6(4) . . . . ?
C5A5 C4A5 C3A5 C2A5 55.1(6) . . . . ?
O2A5 C2A5 C3A5 O3A5 61.1(6) . . . . ?
C1A5 C2A5 C3A5 O3A5 -174.9(4) . . . . ?
O2A5 C2A5 C3A5 C4A5 -177.2(4) . . . . ?
C1A5 C2A5 C3A5 C4A5 -53.2(6) . . . . ?
C1A4 O4A3 C4A3 C5A3 -97.7(6) . . . . ?
C1A4 O4A3 C4A3 C3A3 140.8(5) . . . . ?
O4A6 C4A6 C3A6 O3A6 -70.4(6) . . . . ?
C5A6 C4A6 C3A6 O3A6 169.4(5) . . . . ?
O4A6 C4A6 C3A6 C2A6 170.0(4) . . . . ?
C5A6 C4A6 C3A6 C2A6 49.9(6) . . . . ?
C4A7 O4A7 C1A1 O5A1 104.2(5) . . . . ?
C4A7 O4A7 C1A1 C2A1 -133.2(5) . . . . ?
C5A1 O5A1 C1A1 O4A7 61.1(6) . . . . ?
C5A1 O5A1 C1A1 C2A1 -60.6(6) . . . . ?
C5 C10 C1 C2 45.9(6) . . . . ?
C19 C10 C1 C2 -73.4(6) . . . . ?
C9 C10 C1 C2 165.1(5) . . . . ?
O4A3 C4A3 C3A3 O3A3 -63.2(6) . . . . ?
C5A3 C4A3 C3A3 O3A3 174.9(5) . . . . ?
O4A3 C4A3 C3A3 C2A3 178.5(5) . . . . ?
C5A3 C4A3 C3A3 C2A3 56.6(6) . . . . ?
O2A3 C2A3 C3A3 O3A3 64.9(6) . . . . ?
C1A3 C2A3 C3A3 O3A3 -176.5(5) . . . . ?
O2A3 C2A3 C3A3 C4A3 -174.6(5) . . . . ?
C1A3 C2A3 C3A3 C4A3 -56.0(6) . . . . ?
C1A5 O4A4 C4A4 C3A4 122.1(5) . . . . ?
C1A5 O4A4 C4A4 C5A4 -117.9(5) . . . . ?
O3A4 C3A4 C4A4 O4A4 -60.9(6) . . . . ?
C2A4 C3A4 C4A4 O4A4 177.6(4) . . . . ?
O3A4 C3A4 C4A4 C5A4 177.9(5) . . . . ?
C2A4 C3A4 C4A4 C5A4 56.4(6) . . . . ?
O5A4 C5A4 C4A4 O4A4 -177.4(4) . . . . ?
C6A4 C5A4 C4A4 O4A4 63.0(6) . . . . ?
O5A4 C5A4 C4A4 C3A4 -58.9(6) . . . . ?
C6A4 C5A4 C4A4 C3A4 -178.5(5) . . . . ?
O4A2 C4A2 C3A2 O3A2 -69.8(7) . . . . ?
C5A2 C4A2 C3A2 O3A2 171.5(6) . . . . ?
O4A2 C4A2 C3A2 C2A2 169.6(5) . . . . ?
C5A2 C4A2 C3A2 C2A2 50.9(7) . . . . ?
C9 C11 C12 C13 -53.3(6) . . . . ?
C1A2 O4A1 C4A1 C5A1 -97.0(7) . . . . ?
C1A2 O4A1 C4A1 C3A1 142.3(6) . . . . ?
C10 C1 C2 C3 -50.5(7) . . . . ?
C11 C12 C13 C14 57.6(6) . . . . ?
C11 C12 C13 C18 -65.5(6) . . . . ?
C11 C12 C13 C17 168.3(5) . . . . ?
C8 C14 C13 C12 -61.0(6) . . . . ?
C15 C14 C13 C12 169.5(4) . . . . ?
C8 C14 C13 C18 60.8(6) . . . . ?
C15 C14 C13 C18 -68.7(5) . . . . ?
C8 C14 C13 C17 176.5(4) . . . . ?
C15 C14 C13 C17 47.0(5) . . . . ?
C12 C13 C17 C20 73.0(7) . . . . ?
C14 C13 C17 C20 -171.5(5) . . . . ?
C18 C13 C17 C20 -53.6(7) . . . . ?
C12 C13 C17 C16 -157.8(5) . . . . ?
C14 C13 C17 C16 -42.3(5) . . . . ?
C18 C13 C17 C16 75.6(5) . . . . ?
C7A1 O2A1 C2A1 C1A1 145.8(7) . . . . ?
C7A1 O2A1 C2A1 C3A1 -92.4(8) . . . . ?
O4A7 C1A1 C2A1 O2A1 54.1(6) . . . . ?
O5A1 C1A1 C2A1 O2A1 176.9(5) . . . . ?
O4A7 C1A1 C2A1 C3A1 -69.0(7) . . . . ?
O5A1 C1A1 C2A1 C3A1 53.7(7) . . . . ?
C14 C15 C16 C17 5.7(6) . . . . ?
C20 C17 C16 C15 150.8(5) . . . . ?
C13 C17 C16 C15 23.1(6) . . . . ?
C1A3 O5A3 C5A3 C6A3 -174.8(5) . . . . ?
C1A3 O5A3 C5A3 C4A3 61.0(6) . . . . ?
O4A3 C4A3 C5A3 O5A3 -176.9(4) . . . . ?
C3A3 C4A3 C5A3 O5A3 -57.5(6) . . . . ?
O4A3 C4A3 C5A3 C6A3 63.8(7) . . . . ?
C3A3 C4A3 C5A3 C6A3 -176.9(5) . . . . ?
C10 C5 C4 C3 -4.9(9) . . . . ?
C6 C5 C4 C3 170.7(5) . . . . ?
C5 C4 C3 O1 -175.8(6) . . . . ?
C5 C4 C3 C2 1.6(8) . . . . ?
C1 C2 C3 O1 -156.6(5) . . . . ?
C1 C2 C3 C4 25.9(7) . . . . ?
C8A4 O6A4 C6A4 C5A4 164.3(5) . . . . ?
O5A4 C5A4 C6A4 O6A4 65.4(6) . . . . ?
C4A4 C5A4 C6A4 O6A4 -174.8(5) . . . . ?
C12 C11 C9 C8 48.3(6) . . . . ?
C12 C11 C9 C10 178.1(4) . . . . ?
C7 C8 C9 C11 -171.5(4) . . . . ?
C14 C8 C9 C11 -48.4(6) . . . . ?
C7 C8 C9 C10 58.7(6) . . . . ?
C14 C8 C9 C10 -178.2(4) . . . . ?
C5 C10 C9 C11 178.1(4) . . . . ?
C1 C10 C9 C11 58.0(6) . . . . ?
C19 C10 C9 C11 -62.6(6) . . . . ?
C5 C10 C9 C8 -52.1(6) . . . . ?
C1 C10 C9 C8 -172.1(5) . . . . ?
C19 C10 C9 C8 67.3(6) . . . . ?
C1A2 O5A2 C5A2 C6A2 -172.2(6) . . . . ?
C1A2 O5A2 C5A2 C4A2 60.5(8) . . . . ?
O4A2 C4A2 C5A2 O5A2 -169.3(5) . . . . ?
C3A2 C4A2 C5A2 O5A2 -53.2(7) . . . . ?
O4A2 C4A2 C5A2 C6A2 69.1(8) . . . . ?
C3A2 C4A2 C5A2 C6A2 -174.8(6) . . . . ?
C7A4 O2A4 C2A4 C1A4 63.8(7) . . . . ?
C7A4 O2A4 C2A4 C3A4 -174.9(5) . . . . ?
O3A4 C3A4 C2A4 O2A4 59.2(6) . . . . ?
C4A4 C3A4 C2A4 O2A4 -179.1(4) . . . . ?
O3A4 C3A4 C2A4 C1A4 -176.3(5) . . . . ?
C4A4 C3A4 C2A4 C1A4 -54.6(6) . . . . ?
O2A1 C2A1 C3A1 O3A1 66.9(7) . . . . ?
C1A1 C2A1 C3A1 O3A1 -173.0(5) . . . . ?
O2A1 C2A1 C3A1 C4A1 -171.2(5) . . . . ?
C1A1 C2A1 C3A1 C4A1 -51.1(7) . . . . ?
O4A1 C4A1 C3A1 O3A1 -64.0(7) . . . . ?
C5A1 C4A1 C3A1 O3A1 175.1(6) . . . . ?
O4A1 C4A1 C3A1 C2A1 174.6(5) . . . . ?
C5A1 C4A1 C3A1 C2A1 53.8(7) . . . . ?
C4A3 O4A3 C1A4 O5A4 108.1(5) . . . . ?
C4A3 O4A3 C1A4 C2A4 -130.0(5) . . . . ?
C5A4 O5A4 C1A4 O4A3 58.6(6) . . . . ?
C5A4 O5A4 C1A4 C2A4 -63.5(6) . . . . ?
O2A4 C2A4 C1A4 O4A3 55.3(7) . . . . ?
C3A4 C2A4 C1A4 O4A3 -65.3(6) . . . . ?
O2A4 C2A4 C1A4 O5A4 177.6(5) . . . . ?
C3A4 C2A4 C1A4 O5A4 57.0(6) . . . . ?
C7A6 O2A6 C2A6 C1A6 97.3(7) . . . . ?
C7A6 O2A6 C2A6 C3A6 -142.2(7) . . . . ?
O5A6 C1A6 C2A6 O2A6 179.1(4) . . . . ?
O4A5 C1A6 C2A6 O2A6 57.0(6) . . . . ?
O5A6 C1A6 C2A6 C3A6 58.8(6) . . . . ?
O4A5 C1A6 C2A6 C3A6 -63.3(6) . . . . ?
O3A6 C3A6 C2A6 O2A6 66.1(6) . . . . ?
C4A6 C3A6 C2A6 O2A6 -172.8(5) . . . . ?
O3A6 C3A6 C2A6 C1A6 -172.9(4) . . . . ?
C4A6 C3A6 C2A6 C1A6 -51.8(6) . . . . ?
C8 C7 C6 C5 50.5(7) . . . . ?
C4 C5 C6 C7 137.4(6) . . . . ?
C10 C5 C6 C7 -46.8(7) . . . . ?
C16 C17 C20 O2A -158.0(10) . . . . ?
C13 C17 C20 O2A -36.0(12) . . . . ?
C16 C17 C20 O2B 162.6(8) . . . . ?
C13 C17 C20 O2B -75.5(9) . . . . ?
C16 C17 C20 C21 0.6(9) . . . . ?
C13 C17 C20 C21 122.6(7) . . . . ?
C5A2 O5A2 C1A2 O4A1 54.4(8) . . . . ?
C5A2 O5A2 C1A2 C2A2 -63.5(7) . . . . ?
C4A1 O4A1 C1A2 O5A2 115.2(6) . . . . ?
C4A1 O4A1 C1A2 C2A2 -125.1(6) . . . . ?
C8A6 O6A6 C6A6 C5A6 -163.7(5) . . . . ?
O5A6 C5A6 C6A6 O6A6 -65.8(6) . . . . ?
C4A6 C5A6 C6A6 O6A6 54.4(6) . . . . ?
C1A1 O5A1 C5A1 C6A1 174.3(7) . . . . ?
C1A1 O5A1 C5A1 C6B1 -169.2(8) . . . . ?
C1A1 O5A1 C5A1 C4A1 61.5(6) . . . . ?
O4A1 C4A1 C5A1 O5A1 -173.9(4) . . . . ?
C3A1 C4A1 C5A1 O5A1 -56.5(6) . . . . ?
O4A1 C4A1 C5A1 C6A1 75.1(9) . . . . ?
C3A1 C4A1 C5A1 C6A1 -167.5(9) . . . . ?
O4A1 C4A1 C5A1 C6B1 59.7(10) . . . . ?
C3A1 C4A1 C5A1 C6B1 177.2(8) . . . . ?
C7A2 O2A2 C2A2 C3A2 -163.7(10) . . . . ?
C7B2 O2A2 C2A2 C3A2 -161.3(7) . . . . ?
C7A2 O2A2 C2A2 C1A2 75.2(12) . . . . ?
C7B2 O2A2 C2A2 C1A2 77.7(8) . . . . ?
O3A2 C3A2 C2A2 O2A2 64.3(8) . . . . ?
C4A2 C3A2 C2A2 O2A2 -173.5(5) . . . . ?
O3A2 C3A2 C2A2 C1A2 -173.8(7) . . . . ?
C4A2 C3A2 C2A2 C1A2 -51.6(8) . . . . ?
O5A2 C1A2 C2A2 O2A2 177.7(5) . . . . ?
O4A1 C1A2 C2A2 O2A2 58.2(7) . . . . ?
O5A2 C1A2 C2A2 C3A2 56.9(8) . . . . ?
O4A1 C1A2 C2A2 C3A2 -62.6(9) . . . . ?
C8A3 O6A3 C6A3 C5A3 -172.6(5) . . . . ?
O5A3 C5A3 C6A3 O6A3 -68.3(6) . . . . ?
C4A3 C5A3 C6A3 O6A3 52.3(7) . . . . ?
C4A2 O4A2 C1A3 O5A3 104.8(6) . . . . ?
C4A2 O4A2 C1A3 C2A3 -134.0(6) . . . . ?
C5A3 O5A3 C1A3 O4A2 57.9(6) . . . . ?
C5A3 O5A3 C1A3 C2A3 -62.3(6) . . . . ?
O2A3 C2A3 C1A3 O4A2 57.8(6) . . . . ?
C3A3 C2A3 C1A3 O4A2 -63.2(6) . . . . ?
O2A3 C2A3 C1A3 O5A3 179.8(4) . . . . ?
C3A3 C2A3 C1A3 O5A3 58.8(6) . . . . ?
C8B2 O6A2 C6A2 C5A2 -164(5) . . . . ?
C8A2 O6A2 C6A2 C5A2 167.9(13) . . . . ?
O5A2 C5A2 C6A2 O6A2 79.8(8) . . . . ?
C4A2 C5A2 C6A2 O6A2 -157.8(6) . . . . ?
O5A1 C5A1 C6A1 O6A1 -69.0(15) . . . . ?
C4A1 C5A1 C6A1 O6A1 44.9(16) . . . . ?
C5A1 C6A1 O6A1 C8A1 -174.5(15) . . . . ?
C8B1 O6B1 C6B1 C5A1 -164.8(13) . . . . ?
O5A1 C5A1 C6B1 O6B1 -68.4(12) . . . . ?
C4A1 C5A1 C6B1 O6B1 56.3(14) . . . . ?
